data_1549956
loop_
_publ_author_name
'Li, Ying-Zhou'
'Ganguly, Rakesh'
'Hong, Kar Yiu'
'Li, Yongxin'
'Tessensohn, Malcolm Eugene'
'Webster, Richard'
'Leong, Weng Kee'

_publ_section_title
;
 Stibine-protected Au<sub>13</sub> nanoclusters: syntheses, properties and
 facile conversion to GSH-protected Au<sub>25</sub> nanocluster.
;
_journal_issue 46
_journal_name_full 'Chemical science'
_journal_page_first 8723
_journal_page_last 8730
_journal_paper_doi 10.1039/c8sc03132k
_journal_volume 9
_journal_year 2018
_chemical_formula_sum 'C169 H142 Au13 B Cl6 Sb8'
_chemical_formula_weight 5930.89
_space_group_crystal_system monoclinic
_space_group_IT_number 14
_space_group_name_Hall '-P 2ybc'
_space_group_name_H-M_alt 'P 1 21/c 1'
_symmetry_space_group_name_Hall '-P 2ybc'
_symmetry_space_group_name_H-M 'P 1 21/c 1'
_atom_sites_solution_hydrogens geom
_audit_update_record
;
2018-06-28 deposited with the CCDC.
2018-09-17 downloaded from the CCDC.
;
_cell_angle_alpha 90
_cell_angle_beta 96.6202(16)
_cell_angle_gamma 90
_cell_formula_units_Z 4
_cell_length_a 16.7528(8)
_cell_length_b 46.762(2)
_cell_length_c 22.2312(11)
_cell_measurement_reflns_used 9623
_cell_measurement_temperature 100.(2)
_cell_measurement_theta_max 27.1297
_cell_measurement_theta_min 2.2607
_cell_volume 17299.7(14)
_computing_cell_refinement 'SAINT V8.37A (Bruker AXS Inc., 2015)'
_computing_data_collection 'APEX3 (Bruker AXS Inc., 2016)'
_computing_data_reduction 'SAINT V8.37A (Bruker AXS Inc., 2015)'
_computing_molecular_graphics 'shelXle (C.B. Huebschle, rev 786)'
_computing_publication_material 'APEX3 (Bruker AXS Inc., 2016)'
_computing_structure_refinement 'SHELXL-2014/7 (Sheldrick, 2014)'
_computing_structure_solution 'SHELXT (Bruker AXS Inc., 2016)'
_diffrn_ambient_temperature 100.(2)
_diffrn_detector_area_resol_mean 7.4074
_diffrn_measured_fraction_theta_full 0.998
_diffrn_measured_fraction_theta_max 0.998
_diffrn_measurement_device_type 'Photon II CPADs detector'
_diffrn_measurement_method 'phi and omega scans'
_diffrn_radiation_monochromator 'Multilayer Mirror'
_diffrn_radiation_type MoK\a
_diffrn_radiation_wavelength 0.71073
_diffrn_reflns_av_R_equivalents 0.0744
_diffrn_reflns_av_unetI/netI 0.0483
_diffrn_reflns_limit_h_max 20
_diffrn_reflns_limit_h_min -20
_diffrn_reflns_limit_k_max 57
_diffrn_reflns_limit_k_min 0
_diffrn_reflns_limit_l_max 27
_diffrn_reflns_limit_l_min 0
_diffrn_reflns_number 32796
_diffrn_reflns_theta_full 25.68
_diffrn_reflns_theta_max 25.68
_diffrn_reflns_theta_min 2.26
_diffrn_source 'Incoatec microfocus source'
_diffrn_source_type 'Bruker D8 Quest'
_exptl_absorpt_coefficient_mu 12.337
_exptl_absorpt_correction_T_max 0.41
_exptl_absorpt_correction_T_min 0.19
_exptl_absorpt_correction_type multi-scan
_exptl_absorpt_process_details
;
SADABS-2016/2 - Bruker AXS area detector scaling and absorption correction
;
_exptl_crystal_colour red
_exptl_crystal_density_diffrn 2.277
_exptl_crystal_density_method 'not measured'
_exptl_crystal_description plate
_exptl_crystal_F_000 10792
_exptl_crystal_size_max 0.313
_exptl_crystal_size_mid 0.112
_exptl_crystal_size_min 0.088
_refine_diff_density_max 3.483
_refine_diff_density_min -2.382
_refine_ls_extinction_method none
_refine_ls_goodness_of_fit_ref 1.068
_refine_ls_hydrogen_treatment constr
_refine_ls_matrix_type full
_refine_ls_number_parameters 1481
_refine_ls_number_reflns 32796
_refine_ls_number_restraints 3392
_refine_ls_restrained_S_all 1.029
_refine_ls_R_factor_all 0.0955
_refine_ls_R_factor_gt 0.0741
_refine_ls_shift/su_max 0.002
_refine_ls_shift/su_mean 0.000
_refine_ls_structure_factor_coef Fsqd
_refine_ls_weighting_details 'w=1/[\s^2^(Fo^2^)+(0.0457P)^2^+1154.9790P] where P=(Fo^2^+2Fc^2^)/3'
_refine_ls_weighting_scheme calc
_refine_ls_wR_factor_gt 0.1752
_refine_ls_wR_factor_ref 0.1914
_reflns_number_gt 26327
_reflns_number_total 32796
_reflns_threshold_expression 'I > 2\s(I)'
_cod_data_source_file c8sc03132k2.cif
_cod_data_source_block lwk545m
_cod_depositor_comments
;
The following automatic conversions were performed:

'_exptl_absorpt_correction_type' value 'Multi-Scan' changed to
'multi-scan' according to
/home/data/users/saulius/crontab/automatic-downloads/rss-feeds/RSC/lib/dictionaries/cif_core.dic
dictionary named 'cif_core.dic' version 2.4.2 from 2011-04-26.

Automatic conversion script
Id: cif_fix_values 4973 2017-02-22 13:04:09Z antanas 

 Adding full bibliography for 1549953--1549957.cif.
;
_cod_database_code 1549956

loop_
_space_group_symop_operation_xyz
'x, y, z'
'-x, y+1/2, -z+1/2'
'-x, -y, -z'
'x, -y-1/2, z-1/2'

loop_
_atom_site_type_symbol
_atom_site_label
_atom_site_fract_x
_atom_site_fract_y
_atom_site_fract_z
_atom_site_U_iso_or_equiv
_atom_site_adp_type
_atom_site_calc_flag
_atom_site_refinement_flags_adp
_atom_site_refinement_flags_occupancy
_atom_site_refinement_flags_posn
_atom_site_occupancy
_atom_site_disorder_assembly
_atom_site_disorder_group
Au Au2 0.23147(4) 0.54885(2) 0.21462(3) 0.03289(16) Uani d U . . 1.0 . .
Au Au3 0.28370(4) 0.57233(2) 0.33302(3) 0.03487(16) Uani d U . . 1.0 . .
Au Au8 0.29868(4) 0.63293(2) 0.31767(4) 0.03790(17) Uani d U . . 1.0 . .
Au Au9 0.34235(4) 0.59581(2) 0.22435(3) 0.03356(16) Uani d U . . 1.0 . .
Au Au10 0.11965(4) 0.55637(2) 0.30428(4) 0.03779(17) Uani d U . . 1.0 . .
Au Au13 0.18534(4) 0.60191(2) 0.24795(3) 0.02986(15) Uani d U . . 1.0 . .
Sb Sb1 0.24026(9) 0.58848(4) 0.01812(7) 0.0523(4) Uani d U . . 1.0 . .
Sb Sb2 0.26876(8) 0.49940(3) 0.18186(6) 0.0378(3) Uani d U . . 1.0 . .
Sb Sb3 0.36841(8) 0.54183(3) 0.40919(6) 0.0465(3) Uani d U . . 1.0 . .
Sb Sb4 0.13669(9) 0.62205(3) 0.47567(7) 0.0489(3) Uani d U . . 1.0 . .
Sb Sb6 -0.03022(9) 0.65156(3) 0.08919(7) 0.0530(4) Uani d U . . 1.0 . .
Sb Sb8 0.41080(8) 0.66246(3) 0.37188(8) 0.0557(4) Uani d U . . 1.0 . .
Au Au1 0.21037(7) 0.59533(3) 0.12663(6) 0.0342(2) Uani d U P D 0.934(3) A 1
Au Au4 0.16232(5) 0.61089(2) 0.36739(5) 0.0344(2) Uani d U P D 0.934(3) A 1
Au Au5 0.03089(5) 0.60722(2) 0.27224(5) 0.0373(2) Uani d U P D 0.934(3) A 1
Au Au6 0.08084(5) 0.63051(2) 0.16283(5) 0.0361(2) Uani d U P D 0.934(3) A 1
Au Au7 0.24792(6) 0.64717(2) 0.19222(5) 0.0373(2) Uani d U P D 0.934(3) A 1
Au Au11 0.07447(6) 0.56991(2) 0.17735(5) 0.0349(2) Uani d U P D 0.934(3) A 1
Au Au12 0.13685(5) 0.65601(2) 0.27868(5) 0.0373(2) Uani d U P D 0.934(3) A 1
Sb Sb5 -0.10945(9) 0.60567(5) 0.30236(9) 0.0557(5) Uani d U P D 0.934(3) A 1
Sb Sb7 0.30121(11) 0.69049(3) 0.14239(11) 0.0582(5) Uani d U P D 0.934(3) A 1
Au Au21 0.1971(12) 0.5964(4) 0.1367(10) 0.0342(2) Uani d U P D 0.066(3) A 2
Au Au24 0.1667(8) 0.6025(3) 0.3823(6) 0.0344(2) Uani d U P D 0.066(3) A 2
Au Au25 0.0301(6) 0.5973(3) 0.2918(6) 0.0373(2) Uani d U P D 0.066(3) A 2
Au Au26 0.0653(7) 0.6250(3) 0.1821(7) 0.0361(2) Uani d U P D 0.066(3) A 2
Au Au27 0.2283(9) 0.6468(3) 0.2074(7) 0.0373(2) Uani d U P D 0.066(3) A 2
Au Au31 0.0727(11) 0.5634(3) 0.1908(7) 0.0349(2) Uani d U P D 0.066(3) A 2
Au Au32 0.1245(8) 0.6492(3) 0.2988(7) 0.0373(2) Uani d U P D 0.066(3) A 2
Sb Sb25 -0.1062(10) 0.5913(6) 0.3278(12) 0.0557(5) Uani d U P D 0.066(3) A 2
Sb Sb27 0.2800(17) 0.6923(4) 0.1672(15) 0.0582(5) Uani d U P D 0.066(3) A 2
Cl Cl1 0.4783(3) 0.59010(15) 0.2103(3) 0.0649(16) Uani d U . . 1.0 . .
Cl Cl2 0.0570(4) 0.52086(13) 0.3552(3) 0.0677(17) Uani d U . . 1.0 . .
Cl Cl3 -0.0155(4) 0.54379(14) 0.1135(3) 0.0670(17) Uani d U . . 1.0 . .
Cl Cl4 0.1008(4) 0.70334(11) 0.2989(3) 0.0627(15) Uani d U . . 1.0 . .
C C1 0.2496(12) 0.6237(4) -0.0400(8) 0.070(5) Uani d U . G 1.0 . .
C C2 0.3251(10) 0.6343(5) -0.0483(9) 0.091(6) Uani d U . G 1.0 . .
H H2A 0.372 0.6257 -0.0277 0.109 Uiso calc U . R 1.0 . .
C C3 0.3321(11) 0.6574(5) -0.0867(11) 0.108(7) Uani d U . G 1.0 . .
H H3A 0.3837 0.6646 -0.0923 0.129 Uiso calc U . R 1.0 . .
C C4 0.2636(14) 0.6699(4) -0.1167(10) 0.109(8) Uani d U . G 1.0 . .
H H4A 0.2684 0.6857 -0.143 0.131 Uiso calc U . R 1.0 . .
C C5 0.1881(11) 0.6594(4) -0.1085(9) 0.094(7) Uani d U . G 1.0 . .
H H5A 0.1413 0.668 -0.129 0.113 Uiso calc U . R 1.0 . .
C C6 0.1811(9) 0.6363(4) -0.0701(9) 0.079(6) Uani d U . G 1.0 . .
H H6A 0.1295 0.6291 -0.0644 0.094 Uiso calc U . R 1.0 . .
C C7 0.1607(9) 0.5629(3) -0.0402(7) 0.058(4) Uani d U . G 1.0 . .
C C8 0.1620(10) 0.5643(3) -0.1025(7) 0.070(5) Uani d U . G 1.0 . .
H H8A 0.198 0.577 -0.1191 0.084 Uiso calc U . R 1.0 . .
C C9 0.1108(11) 0.5471(4) -0.1406(5) 0.077(6) Uani d U . G 1.0 . .
H H9A 0.1117 0.548 -0.1832 0.093 Uiso calc U . R 1.0 . .
C C10 0.0582(10) 0.5285(4) -0.1163(7) 0.072(5) Uani d U . G 1.0 . .
H H10A 0.0231 0.5168 -0.1423 0.087 Uiso calc U . R 1.0 . .
C C11 0.0568(9) 0.5271(3) -0.0540(8) 0.071(5) Uani d U . G 1.0 . .
H H11A 0.0208 0.5145 -0.0374 0.085 Uiso calc U . R 1.0 . .
C C12 0.1081(10) 0.5443(4) -0.0159(5) 0.064(5) Uani d U . G 1.0 . .
H H12A 0.1071 0.5434 0.0267 0.076 Uiso calc U . R 1.0 . .
C C13 0.3529(9) 0.5674(4) 0.0160(9) 0.072(5) Uani d U . G 1.0 . .
C C14 0.4053(11) 0.5660(4) 0.0692(7) 0.076(6) Uani d U . G 1.0 . .
H H14A 0.3917 0.5749 0.1049 0.091 Uiso calc U . R 1.0 . .
C C15 0.4777(11) 0.5513(5) 0.0699(8) 0.089(7) Uani d U . G 1.0 . .
H H15A 0.5135 0.5503 0.1062 0.107 Uiso calc U . R 1.0 . .
C C16 0.4976(11) 0.5382(5) 0.0176(11) 0.107(7) Uani d U . G 1.0 . .
H H16A 0.547 0.5282 0.0181 0.129 Uiso calc U . R 1.0 . .
C C17 0.4451(13) 0.5396(5) -0.0355(8) 0.105(7) Uani d U . G 1.0 . .
H H17A 0.4587 0.5306 -0.0713 0.126 Uiso calc U . R 1.0 . .
C C18 0.3727(12) 0.5543(5) -0.0363(7) 0.094(7) Uani d U . G 1.0 . .
H H18A 0.3369 0.5553 -0.0726 0.113 Uiso calc U . R 1.0 . .
C C19 0.2444(9) 0.4879(3) 0.0892(5) 0.045(4) Uani d U . G 1.0 . .
C C20 0.2952(8) 0.4957(3) 0.0468(7) 0.062(5) Uani d U . G 1.0 . .
H H20A 0.3429 0.5062 0.0592 0.074 Uiso calc U . R 1.0 . .
C C21 0.2764(10) 0.4883(4) -0.0137(6) 0.069(5) Uani d U . G 1.0 . .
H H21A 0.3111 0.4936 -0.0426 0.083 Uiso calc U . R 1.0 . .
C C22 0.2067(10) 0.4729(4) -0.0318(5) 0.072(5) Uani d U . G 1.0 . .
H H22A 0.1938 0.4678 -0.0731 0.087 Uiso calc U . R 1.0 . .
C C23 0.1558(8) 0.4651(4) 0.0106(7) 0.073(5) Uani d U . G 1.0 . .
H H23A 0.1082 0.4546 -0.0018 0.087 Uiso calc U . R 1.0 . .
C C24 0.1747(8) 0.4726(3) 0.0711(6) 0.064(5) Uani d U . G 1.0 . .
H H24A 0.1399 0.4672 0.1 0.077 Uiso calc U . R 1.0 . .
C C25 0.3927(6) 0.4894(3) 0.2018(6) 0.041(3) Uani d U . G 1.0 . .
C C26 0.4412(8) 0.5078(3) 0.2390(7) 0.059(5) Uani d U . G 1.0 . .
H H26A 0.4188 0.5245 0.2547 0.071 Uiso calc U . R 1.0 . .
C C27 0.5224(8) 0.5019(3) 0.2531(7) 0.070(5) Uani d U . G 1.0 . .
H H27A 0.5556 0.5145 0.2786 0.084 Uiso calc U . R 1.0 . .
C C28 0.5552(7) 0.4774(4) 0.2301(8) 0.070(5) Uani d U . G 1.0 . .
H H28A 0.6107 0.4733 0.2398 0.084 Uiso calc U . R 1.0 . .
C C29 0.5067(9) 0.4590(3) 0.1929(8) 0.072(5) Uani d U . G 1.0 . .
H H29A 0.5291 0.4423 0.1771 0.086 Uiso calc U . R 1.0 . .
C C30 0.4254(8) 0.4650(3) 0.1787(7) 0.063(5) Uani d U . G 1.0 . .
H H30A 0.3923 0.4524 0.1533 0.075 Uiso calc U . R 1.0 . .
C C31 0.1987(8) 0.4674(3) 0.2183(7) 0.047(4) Uani d U . G 1.0 . .
C C32 0.2189(7) 0.4386(3) 0.2180(7) 0.056(4) Uani d U . G 1.0 . .
H H32A 0.2676 0.4327 0.2035 0.067 Uiso calc U . R 1.0 . .
C C33 0.1680(9) 0.4183(2) 0.2388(8) 0.063(5) Uani d U . G 1.0 . .
H H33A 0.1818 0.3986 0.2386 0.075 Uiso calc U . R 1.0 . .
C C34 0.0968(9) 0.4269(3) 0.2600(7) 0.063(5) Uani d U . G 1.0 . .
H H34A 0.062 0.413 0.2742 0.076 Uiso calc U . R 1.0 . .
C C35 0.0766(7) 0.4557(3) 0.2603(7) 0.061(5) Uani d U . G 1.0 . .
H H35A 0.028 0.4616 0.2748 0.073 Uiso calc U . R 1.0 . .
C C36 0.1275(8) 0.4760(2) 0.2394(7) 0.053(4) Uani d U . G 1.0 . .
H H36A 0.1137 0.4957 0.2396 0.063 Uiso calc U . R 1.0 . .
C C37 0.3437(10) 0.4985(3) 0.3917(8) 0.064(4) Uani d U . G 1.0 . .
C C38 0.2631(9) 0.4907(3) 0.3872(8) 0.070(5) Uani d U . G 1.0 . .
H H38A 0.2233 0.5048 0.3913 0.084 Uiso calc U . R 1.0 . .
C C39 0.2409(9) 0.4624(4) 0.3765(9) 0.083(6) Uani d U . G 1.0 . .
H H39A 0.1858 0.4571 0.3733 0.099 Uiso calc U . R 1.0 . .
C C40 0.2992(12) 0.4418(3) 0.3704(9) 0.086(6) Uani d U . G 1.0 . .
H H40A 0.284 0.4224 0.363 0.103 Uiso calc U . R 1.0 . .
C C41 0.3798(11) 0.4495(3) 0.3749(9) 0.085(6) Uani d U . G 1.0 . .
H H41A 0.4197 0.4354 0.3708 0.102 Uiso calc U . R 1.0 . .
C C42 0.4021(8) 0.4779(4) 0.3856(9) 0.074(5) Uani d U . G 1.0 . .
H H42A 0.4571 0.4832 0.3888 0.089 Uiso calc U . R 1.0 . .
C C43 0.3545(12) 0.5464(4) 0.5018(7) 0.070(5) Uani d U . G 1.0 . .
C C44 0.2862(11) 0.5345(4) 0.5220(9) 0.088(6) Uani d U . G 1.0 . .
H H44A 0.2474 0.5252 0.4942 0.106 Uiso calc U . R 1.0 . .
C C45 0.2748(12) 0.5364(5) 0.5829(10) 0.105(7) Uani d U . G 1.0 . .
H H45A 0.2282 0.5283 0.5966 0.126 Uiso calc U . R 1.0 . .
C C46 0.3317(16) 0.5500(5) 0.6235(7) 0.115(8) Uani d U . G 1.0 . .
H H46A 0.3239 0.5512 0.6651 0.138 Uiso calc U . R 1.0 . .
C C47 0.3999(14) 0.5618(5) 0.6033(9) 0.113(8) Uani d U . G 1.0 . .
H H47A 0.4388 0.5711 0.6311 0.136 Uiso calc U . R 1.0 . .
C C48 0.4113(11) 0.5600(5) 0.5425(10) 0.098(7) Uani d U . G 1.0 . .
H H48A 0.458 0.5681 0.5287 0.117 Uiso calc U . R 1.0 . .
C C49 0.4925(7) 0.5464(3) 0.4083(7) 0.051(4) Uani d U . G 1.0 . .
C C50 0.5166(9) 0.5631(3) 0.3619(7) 0.061(5) Uani d U . G 1.0 . .
H H50A 0.4775 0.5717 0.3332 0.073 Uiso calc U . R 1.0 . .
C C51 0.5979(10) 0.5672(4) 0.3575(7) 0.080(6) Uani d U . G 1.0 . .
H H51A 0.6144 0.5786 0.3258 0.096 Uiso calc U . R 1.0 . .
C C52 0.6551(7) 0.5546(4) 0.3994(9) 0.084(6) Uani d U . G 1.0 . .
H H52A 0.7107 0.5573 0.3964 0.101 Uiso calc U . R 1.0 . .
C C53 0.6311(8) 0.5378(4) 0.4458(8) 0.073(6) Uani d U . G 1.0 . .
H H53A 0.6702 0.5292 0.4745 0.088 Uiso calc U . R 1.0 . .
C C54 0.5497(9) 0.5338(3) 0.4502(6) 0.066(5) Uani d U . G 1.0 . .
H H54A 0.5333 0.5224 0.4819 0.079 Uiso calc U . R 1.0 . .
C C55 0.0992(11) 0.5872(3) 0.5260(8) 0.067(5) Uani d U . G 1.0 . .
C C56 0.0806(12) 0.5619(4) 0.4948(7) 0.078(6) Uani d U . G 1.0 . .
H H56A 0.085 0.5608 0.4526 0.094 Uiso calc U . R 1.0 . .
C C57 0.0556(13) 0.5381(3) 0.5252(9) 0.096(7) Uani d U . G 1.0 . .
H H57A 0.0428 0.5208 0.5038 0.115 Uiso calc U . R 1.0 . .
C C58 0.0491(14) 0.5397(4) 0.5869(9) 0.102(7) Uani d U . G 1.0 . .
H H58A 0.032 0.5235 0.6077 0.123 Uiso calc U . R 1.0 . .
C C59 0.0677(13) 0.5651(5) 0.6181(7) 0.090(6) Uani d U . G 1.0 . .
H H59A 0.0633 0.5661 0.6603 0.108 Uiso calc U . R 1.0 . .
C C60 0.0927(12) 0.5888(4) 0.5877(8) 0.077(6) Uani d U . G 1.0 . .
H H60A 0.1054 0.6061 0.609 0.093 Uiso calc U . R 1.0 . .
C C61 0.0465(10) 0.6538(4) 0.4778(8) 0.064(5) Uani d U . G 1.0 . .
C C62 0.0226(12) 0.6693(4) 0.4255(7) 0.080(6) Uani d U . G 1.0 . .
H H62A 0.047 0.6658 0.3897 0.096 Uiso calc U . R 1.0 . .
C C63 -0.0372(12) 0.6899(4) 0.4255(8) 0.089(7) Uani d U . G 1.0 . .
H H63A -0.0536 0.7005 0.3897 0.106 Uiso calc U . R 1.0 . .
C C64 -0.0730(11) 0.6950(4) 0.4778(10) 0.097(7) Uani d U . G 1.0 . .
H H64A -0.1138 0.7091 0.4778 0.117 Uiso calc U . R 1.0 . .
C C65 -0.0490(12) 0.6796(4) 0.5302(8) 0.093(7) Uani d U . G 1.0 . .
H H65A -0.0735 0.6831 0.5659 0.111 Uiso calc U . R 1.0 . .
C C66 0.0107(12) 0.6589(4) 0.5302(7) 0.083(6) Uani d U . G 1.0 . .
H H66A 0.0271 0.6484 0.5659 0.1 Uiso calc U . R 1.0 . .
C C67 0.2295(11) 0.6411(4) 0.5358(8) 0.071(5) Uani d U . G 1.0 . .
C C68 0.2804(13) 0.6241(3) 0.5747(10) 0.086(6) Uani d U . G 1.0 . .
H H68A 0.2744 0.6039 0.574 0.103 Uiso calc U . R 1.0 . .
C C69 0.3402(12) 0.6368(5) 0.6145(9) 0.103(7) Uani d U . G 1.0 . .
H H69A 0.375 0.6252 0.6411 0.124 Uiso calc U . R 1.0 . .
C C70 0.3490(13) 0.6663(5) 0.6155(10) 0.111(8) Uani d U . G 1.0 . .
H H70A 0.3898 0.675 0.6428 0.134 Uiso calc U . R 1.0 . .
C C71 0.2980(15) 0.6833(3) 0.5766(11) 0.114(8) Uani d U . G 1.0 . .
H H71A 0.304 0.7035 0.5773 0.137 Uiso calc U . R 1.0 . .
C C72 0.2383(13) 0.6706(4) 0.5367(9) 0.096(7) Uani d U . G 1.0 . .
H H72A 0.2034 0.6822 0.5102 0.115 Uiso calc U . R 1.0 . .
C C73 -0.1629(10) 0.6455(3) 0.3000(9) 0.069(5) Uani d U . G 1.0 . .
C C74 -0.1270(9) 0.6677(4) 0.2715(9) 0.081(6) Uani d U . G 1.0 A .
H H74A -0.0797 0.6643 0.2528 0.098 Uiso calc U . R 1.0 . .
C C75 -0.1603(12) 0.6950(4) 0.2704(9) 0.088(6) Uani d U . G 1.0 A .
H H75A -0.1357 0.7102 0.2509 0.106 Uiso calc U . R 1.0 . .
C C76 -0.2295(12) 0.7000(3) 0.2977(10) 0.085(6) Uani d U . G 1.0 A .
H H76A -0.2523 0.7186 0.297 0.102 Uiso calc U . R 1.0 . .
C C77 -0.2654(10) 0.6777(4) 0.3262(9) 0.092(6) Uani d U . G 1.0 A .
H H77A -0.3127 0.6812 0.3449 0.11 Uiso calc U . R 1.0 . .
C C78 -0.2321(11) 0.6505(4) 0.3274(9) 0.075(6) Uani d U . G 1.0 A .
H H78A -0.2566 0.6353 0.3469 0.09 Uiso calc U . R 1.0 . .
C C79 -0.1226(12) 0.5908(4) 0.3899(8) 0.072(4) Uani d U . G 1.0 . .
C C80 -0.1236(12) 0.5616(4) 0.4021(9) 0.086(5) Uani d U . G 1.0 A .
H H80A -0.119 0.5482 0.3706 0.104 Uiso calc U . R 1.0 B 2
C C81 -0.1313(14) 0.5521(4) 0.4604(11) 0.106(7) Uani d U . G 1.0 A .
H H81A -0.1319 0.5322 0.4688 0.127 Uiso calc U . R 1.0 . .
C C82 -0.1379(15) 0.5717(6) 0.5065(8) 0.116(8) Uani d U . G 1.0 A .
H H82A -0.1432 0.5652 0.5463 0.14 Uiso calc U . R 1.0 . .
C C83 -0.1369(15) 0.6009(5) 0.4943(9) 0.114(7) Uani d U . G 1.0 A .
H H83A -0.1415 0.6143 0.5258 0.137 Uiso calc U . R 1.0 . .
C C84 -0.1292(14) 0.6104(4) 0.4360(10) 0.099(6) Uani d U . G 1.0 A .
H H84A -0.1285 0.6303 0.4277 0.119 Uiso calc U . R 1.0 C 2
C C85 -0.1864(9) 0.5751(3) 0.2532(8) 0.068(4) Uani d U . G 1.0 . .
C C86 -0.1512(8) 0.5506(4) 0.2327(9) 0.076(6) Uani d U . G 1.0 A .
H H86A -0.0946 0.5482 0.2391 0.091 Uiso calc U . R 1.0 . .
C C87 -0.1990(11) 0.5295(3) 0.2027(9) 0.084(6) Uani d U . G 1.0 A .
H H87A -0.175 0.5127 0.1887 0.101 Uiso calc U . R 1.0 . .
C C88 -0.2819(10) 0.5330(4) 0.1934(9) 0.083(6) Uani d U . G 1.0 A .
H H88A -0.3146 0.5185 0.1729 0.099 Uiso calc U . R 1.0 . .
C C89 -0.3171(8) 0.5575(4) 0.2139(9) 0.080(6) Uani d U . G 1.0 A .
H H89A -0.3737 0.5598 0.2075 0.096 Uiso calc U . R 1.0 . .
C C90 -0.2693(10) 0.5786(3) 0.2438(9) 0.074(5) Uani d U . G 1.0 A .
H H90A -0.2933 0.5953 0.2579 0.089 Uiso calc U . R 1.0 . .
C C91 -0.0485(10) 0.6957(3) 0.0957(8) 0.063(4) Uani d U . G 1.0 . .
C C92 -0.0076(10) 0.7094(4) 0.1456(7) 0.071(5) Uani d U . G 1.0 . .
H H92A 0.0315 0.6993 0.1717 0.086 Uiso calc U . R 1.0 . .
C C93 -0.0238(12) 0.7379(4) 0.1571(8) 0.085(6) Uani d U . G 1.0 . .
H H93A 0.0042 0.7472 0.1912 0.102 Uiso calc U . R 1.0 . .
C C94 -0.0810(13) 0.7527(3) 0.1189(9) 0.093(7) Uani d U . G 1.0 . .
H H94A -0.0921 0.7722 0.1268 0.112 Uiso calc U . R 1.0 . .
C C95 -0.1219(11) 0.7390(4) 0.0691(9) 0.089(7) Uani d U . G 1.0 . .
H H95A -0.161 0.7491 0.0429 0.107 Uiso calc U . R 1.0 . .
C C96 -0.1057(10) 0.7105(4) 0.0575(7) 0.075(6) Uani d U . G 1.0 . .
H H96A -0.1337 0.7011 0.0234 0.09 Uiso calc U . R 1.0 . .
C C97 -0.0265(11) 0.6405(4) -0.0023(6) 0.060(4) Uani d U . G 1.0 . .
C C98 -0.0243(11) 0.6115(3) -0.0160(7) 0.077(5) Uani d U . G 1.0 . .
H H98A -0.0203 0.5978 0.0157 0.092 Uiso calc U . R 1.0 . .
C C99 -0.0279(12) 0.6027(3) -0.0759(8) 0.075(6) Uani d U . G 1.0 . .
H H99A -0.0264 0.5828 -0.0852 0.09 Uiso calc U . R 1.0 . .
C C100 -0.0337(12) 0.6228(4) -0.1222(6) 0.080(6) Uani d U . G 1.0 . .
H H10B -0.0362 0.6167 -0.1632 0.096 Uiso calc U . R 1.0 . .
C C101 -0.0359(12) 0.6518(3) -0.1086(7) 0.078(6) Uani d U . G 1.0 . .
H H10C -0.0399 0.6655 -0.1403 0.094 Uiso calc U . R 1.0 . .
C C102 -0.0323(11) 0.6606(3) -0.0487(8) 0.075(5) Uani d U . G 1.0 . .
H H10D -0.0338 0.6804 -0.0394 0.09 Uiso calc U . R 1.0 . .
C C103 -0.1485(9) 0.6369(4) 0.1016(9) 0.067(4) Uani d U . G 1.0 . .
C C104 -0.2067(12) 0.6558(3) 0.1171(10) 0.092(6) Uani d U . G 1.0 . .
H H10E -0.1943 0.6755 0.1225 0.111 Uiso calc U . R 1.0 . .
C C105 -0.2832(11) 0.6459(5) 0.1246(11) 0.098(7) Uani d U . G 1.0 . .
H H10F -0.323 0.6588 0.1351 0.118 Uiso calc U . R 1.0 . .
C C106 -0.3014(10) 0.6170(5) 0.1165(11) 0.101(7) Uani d U . G 1.0 . .
H H10G -0.3536 0.6102 0.1217 0.122 Uiso calc U . R 1.0 . .
C C107 -0.2431(14) 0.5981(3) 0.1010(11) 0.103(7) Uani d U . G 1.0 . .
H H10H -0.2556 0.5784 0.0956 0.124 Uiso calc U . R 1.0 . .
C C108 -0.1667(12) 0.6080(4) 0.0935(10) 0.097(6) Uani d U . G 1.0 . .
H H10I -0.1269 0.5951 0.0829 0.117 Uiso calc U . R 1.0 . .
C C109 0.3415(12) 0.7252(3) 0.1968(9) 0.074(5) Uani d U . G 1.0 . .
C C110 0.3066(12) 0.7299(4) 0.2497(10) 0.089(6) Uani d U . G 1.0 A .
H H11B 0.2673 0.717 0.2613 0.107 Uiso calc U . R 1.0 D 2
C C111 0.3291(14) 0.7536(5) 0.2857(8) 0.111(7) Uani d U . G 1.0 A .
H H11C 0.3052 0.7568 0.3219 0.133 Uiso calc U . R 1.0 . .
C C112 0.3865(14) 0.7725(4) 0.2688(10) 0.103(7) Uani d U . G 1.0 A .
H H11D 0.4019 0.7886 0.2934 0.123 Uiso calc U . R 1.0 . .
C C113 0.4214(12) 0.7678(4) 0.2159(10) 0.094(7) Uani d U . G 1.0 A .
H H11E 0.4607 0.7807 0.2043 0.113 Uiso calc U . R 1.0 . .
C C114 0.3989(12) 0.7442(4) 0.1799(8) 0.077(6) Uani d U . G 1.0 A .
H H11F 0.4228 0.7409 0.1438 0.093 Uiso calc U . R 1.0 . .
C C115 0.2167(11) 0.7122(4) 0.0819(9) 0.075(5) Uani d U . G 1.0 . .
C C116 0.1926(12) 0.7397(4) 0.0952(8) 0.085(6) Uani d U . G 1.0 A .
H H11G 0.2167 0.7491 0.1306 0.102 Uiso calc U . R 1.0 . .
C C117 0.1334(12) 0.7534(3) 0.0567(9) 0.091(7) Uani d U . G 1.0 A .
H H11H 0.1169 0.7722 0.0659 0.109 Uiso calc U . R 1.0 . .
C C118 0.0982(11) 0.7396(4) 0.0050(9) 0.089(7) Uani d U . G 1.0 A .
H H11I 0.0577 0.749 -0.0213 0.107 Uiso calc U . R 1.0 . .
C C119 0.1223(12) 0.7121(4) -0.0084(8) 0.095(7) Uani d U . G 1.0 A .
H H11J 0.0982 0.7027 -0.0438 0.114 Uiso calc U . R 1.0 . .
C C120 0.1816(12) 0.6984(3) 0.0301(10) 0.091(6) Uani d U . G 1.0 A .
H H12B 0.198 0.6796 0.021 0.109 Uiso calc U . R 1.0 . .
C C121 0.3973(10) 0.6790(4) 0.0942(8) 0.069(5) Uani d U . G 1.0 . .
C C122 0.4315(12) 0.6976(3) 0.0557(9) 0.087(6) Uani d U . G 1.0 A .
H H12C 0.4119 0.7166 0.0504 0.105 Uiso calc U . R 1.0 . .
C C123 0.4945(12) 0.6885(4) 0.0249(9) 0.097(7) Uani d U . G 1.0 A .
H H12D 0.5179 0.7012 -0.0014 0.116 Uiso calc U . R 1.0 . .
C C124 0.5233(10) 0.6607(4) 0.0327(9) 0.090(7) Uani d U . G 1.0 A .
H H12E 0.5664 0.6544 0.0117 0.108 Uiso calc U . R 1.0 . .
C C125 0.4891(11) 0.6420(3) 0.0712(9) 0.077(6) Uani d U . G 1.0 A .
H H12F 0.5088 0.6231 0.0765 0.093 Uiso calc U . R 1.0 . .
C C126 0.4261(10) 0.6512(3) 0.1020(8) 0.070(5) Uani d U . G 1.0 A .
H H12G 0.4027 0.6385 0.1283 0.084 Uiso calc U . R 1.0 . .
C C127 0.3705(13) 0.6992(4) 0.4107(10) 0.087(6) Uani d U . G 1.0 . .
C C128 0.2887(12) 0.7051(4) 0.4049(10) 0.089(6) Uani d U . G 1.0 . .
H H12H 0.2515 0.6919 0.3849 0.107 Uiso calc U . R 1.0 . .
C C129 0.2612(11) 0.7304(5) 0.4283(11) 0.106(7) Uani d U . G 1.0 . .
H H12I 0.2052 0.7344 0.4243 0.127 Uiso calc U . R 1.0 . .
C C130 0.3155(16) 0.7497(4) 0.4575(12) 0.122(8) Uani d U . G 1.0 . .
H H13A 0.2967 0.767 0.4735 0.146 Uiso calc U . R 1.0 . .
C C131 0.3973(14) 0.7438(5) 0.4633(11) 0.118(8) Uani d U . G 1.0 . .
H H13B 0.4345 0.757 0.4832 0.142 Uiso calc U . R 1.0 . .
C C132 0.4248(10) 0.7186(5) 0.4399(11) 0.100(7) Uani d U . G 1.0 . .
H H13C 0.4808 0.7145 0.4438 0.121 Uiso calc U . R 1.0 . .
C C133 0.4888(11) 0.6790(5) 0.3115(8) 0.072(5) Uani d U . G 1.0 . .
C C134 0.5082(13) 0.6584(4) 0.2706(10) 0.090(6) Uani d U . G 1.0 . .
H H13D 0.4906 0.6393 0.2742 0.108 Uiso calc U . R 1.0 . .
C C135 0.5533(14) 0.6659(5) 0.2243(10) 0.112(8) Uani d U . G 1.0 . .
H H13E 0.5666 0.6518 0.1963 0.134 Uiso calc U . R 1.0 . .
C C136 0.5790(14) 0.6939(6) 0.2189(10) 0.116(8) Uani d U . G 1.0 . .
H H13F 0.6099 0.699 0.1873 0.139 Uiso calc U . R 1.0 . .
C C137 0.5596(14) 0.7145(4) 0.2599(11) 0.106(7) Uani d U . G 1.0 . .
H H13G 0.5772 0.7337 0.2562 0.128 Uiso calc U . R 1.0 . .
C C138 0.5145(13) 0.7071(4) 0.3062(10) 0.104(7) Uani d U . G 1.0 . .
H H13H 0.5012 0.7212 0.3342 0.125 Uiso calc U . R 1.0 . .
C C139 0.4911(13) 0.6446(5) 0.4395(10) 0.080(5) Uani d U . G 1.0 . .
C C140 0.5638(14) 0.6330(5) 0.4267(9) 0.109(7) Uani d U . G 1.0 . .
H H14B 0.5784 0.6339 0.3867 0.131 Uiso calc U . R 1.0 . .
C C141 0.6150(12) 0.6202(5) 0.4725(13) 0.122(8) Uani d U . G 1.0 . .
H H14C 0.6647 0.6123 0.4638 0.147 Uiso calc U . R 1.0 . .
C C142 0.5937(15) 0.6189(5) 0.5310(11) 0.120(8) Uani d U . G 1.0 . .
H H14D 0.6287 0.6101 0.5623 0.145 Uiso calc U . R 1.0 . .
C C143 0.5210(17) 0.6304(6) 0.5438(9) 0.126(8) Uani d U . G 1.0 . .
H H14E 0.5064 0.6295 0.5838 0.151 Uiso calc U . R 1.0 . .
C C144 0.4698(12) 0.6433(5) 0.4980(11) 0.112(7) Uani d U . G 1.0 . .
H H14F 0.4201 0.6512 0.5067 0.134 Uiso calc U . R 1.0 . .
C C145 0.3018(18) 0.3116(7) 0.1841(10) 0.119(7) Uani d U . G 1.0 . .
C C146 0.2630(16) 0.3299(5) 0.1409(14) 0.124(8) Uani d U . G 1.0 . .
H H14G 0.2384 0.3469 0.1531 0.148 Uiso calc U . R 1.0 . .
C C147 0.2603(17) 0.3232(6) 0.0797(12) 0.133(9) Uani d U . G 1.0 . .
H H14H 0.2338 0.3357 0.0501 0.159 Uiso calc U . R 1.0 . .
C C148 0.2964(19) 0.2983(7) 0.0619(10) 0.142(10) Uani d U . G 1.0 . .
H H14I 0.2945 0.2938 0.0201 0.171 Uiso calc U . R 1.0 . .
C C149 0.3352(18) 0.2801(5) 0.1051(15) 0.143(9) Uani d U . G 1.0 . .
H H14J 0.3598 0.2631 0.0929 0.172 Uiso calc U . R 1.0 . .
C C150 0.3379(17) 0.2867(6) 0.1663(13) 0.136(9) Uani d U . G 1.0 . .
H H15B 0.3644 0.2743 0.1959 0.163 Uiso calc U . R 1.0 . .
C C151 0.3893(14) 0.3483(5) 0.2550(12) 0.113(7) Uani d U . G 1.0 . .
C C152 0.4619(17) 0.3384(4) 0.2385(12) 0.120(8) Uani d U . G 1.0 . .
H H15C 0.4682 0.3187 0.2297 0.144 Uiso calc U . R 1.0 . .
C C153 0.5252(13) 0.3572(6) 0.2349(12) 0.122(8) Uani d U . G 1.0 . .
H H15D 0.5748 0.3504 0.2237 0.146 Uiso calc U . R 1.0 . .
C C154 0.5160(15) 0.3861(6) 0.2478(13) 0.124(8) Uani d U . G 1.0 . .
H H15E 0.5593 0.399 0.2454 0.148 Uiso calc U . R 1.0 . .
C C155 0.4434(18) 0.3960(4) 0.2643(12) 0.121(8) Uani d U . G 1.0 . .
H H15F 0.4371 0.4157 0.2731 0.145 Uiso calc U . R 1.0 . .
C C156 0.3801(13) 0.3771(6) 0.2679(12) 0.116(8) Uani d U . G 1.0 . .
H H15G 0.3304 0.3839 0.2792 0.14 Uiso calc U . R 1.0 . .
C C157 0.2329(13) 0.3355(5) 0.2840(11) 0.107(6) Uani d U . G 1.0 . .
C C158 0.2433(12) 0.3508(5) 0.3380(11) 0.107(7) Uani d U . G 1.0 . .
H H15H 0.2957 0.3537 0.3583 0.128 Uiso calc U . R 1.0 . .
C C159 0.1769(16) 0.3619(5) 0.3622(9) 0.116(8) Uani d U . G 1.0 . .
H H15I 0.1839 0.3723 0.399 0.14 Uiso calc U . R 1.0 . .
C C160 0.1002(13) 0.3576(5) 0.3325(12) 0.108(8) Uani d U . G 1.0 . .
H H16B 0.0548 0.3652 0.349 0.129 Uiso calc U . R 1.0 . .
C C161 0.0898(12) 0.3423(5) 0.2785(11) 0.113(8) Uani d U . G 1.0 . .
H H16C 0.0374 0.3394 0.2582 0.135 Uiso calc U . R 1.0 . .
C C162 0.1562(16) 0.3313(5) 0.2543(9) 0.106(7) Uani d U . G 1.0 . .
H H16D 0.1491 0.3208 0.2174 0.127 Uiso calc U . R 1.0 . .
C C163 0.3422(17) 0.2959(5) 0.3060(11) 0.112(7) Uani d U . G 1.0 . .
C C164 0.4090(15) 0.2967(5) 0.3493(13) 0.122(8) Uani d U . G 1.0 . .
H H16E 0.4447 0.3125 0.3509 0.146 Uiso calc U . R 1.0 . .
C C165 0.4236(15) 0.2743(6) 0.3902(11) 0.127(9) Uani d U . G 1.0 . .
H H16F 0.4693 0.2748 0.4198 0.152 Uiso calc U . R 1.0 . .
C C166 0.3713(18) 0.2511(5) 0.3879(12) 0.130(9) Uani d U . G 1.0 . .
H H16G 0.3813 0.2358 0.4159 0.156 Uiso calc U . R 1.0 . .
C C167 0.3045(16) 0.2503(5) 0.3446(13) 0.126(9) Uani d U . G 1.0 . .
H H16H 0.2688 0.2345 0.343 0.152 Uiso calc U . R 1.0 . .
C C168 0.2899(14) 0.2727(6) 0.3037(11) 0.120(8) Uani d U . G 1.0 . .
H H16I 0.2442 0.2722 0.2741 0.144 Uiso calc U . R 1.0 . .
B B1 0.314(3) 0.3225(11) 0.256(2) 0.112(5) Uani d U . . 1.0 . .
C C1S 0.3780(12) 0.3877(10) 0.094(2) 0.056(10) Uiso d U P D 0.416(10) E 1
H H1S1 0.3695 0.3685 0.0759 0.067 Uiso calc U P R 0.416(10) E 1
H H1S2 0.3907 0.3848 0.1384 0.067 Uiso calc U P R 0.416(10) E 1
Cl Cl1S 0.2935(10) 0.4041(4) 0.0838(9) 0.083(3) Uiso d U P D 0.416(10) E 1
Cl Cl2S 0.4569(10) 0.4007(4) 0.0701(9) 0.083(3) Uiso d U P D 0.416(10) E 1
C C2S 0.2213(17) 0.6108(9) 0.755(4) 0.056(10) Uiso d U P D 0.303(10) F 2
H H2S1 0.2434 0.6246 0.7868 0.067 Uiso calc U P R 0.303(10) F 2
H H2S2 0.2347 0.6183 0.7161 0.067 Uiso calc U P R 0.303(10) F 2
Cl Cl3S 0.2702(14) 0.5815(5) 0.7678(12) 0.083(3) Uiso d U P D 0.303(10) F 2
Cl Cl4S 0.1254(14) 0.6119(5) 0.7532(12) 0.083(3) Uiso d U P D 0.303(10) F 2
C C3S -0.052(3) 0.735(3) -0.180(3) 0.056(10) Uiso d U P D 0.141(9) G 3
H H3S1 -0.0803 0.7233 -0.2125 0.067 Uiso calc U P R 0.141(9) G 3
H H3S2 -0.0561 0.7553 -0.1945 0.067 Uiso calc U P R 0.141(9) G 3
Cl Cl5S -0.103(3) 0.7333(12) -0.123(2) 0.083(3) Uiso d U P D 0.141(9) G 3
Cl Cl6S 0.041(3) 0.7265(12) -0.173(2) 0.083(3) Uiso d U P D 0.141(9) G 3
C C4S -0.294(6) 0.8092(12) 0.013(4) 0.056(10) Uiso d U P D 0.140(9) H 4
H H4S1 -0.2673 0.8227 -0.0127 0.067 Uiso calc U P R 0.140(9) H 4
H H4S2 -0.3348 0.8202 0.0319 0.067 Uiso calc U P R 0.140(9) H 4
Cl Cl7S -0.227(3) 0.7989(12) 0.066(2) 0.083(3) Uiso d U P D 0.140(9) H 4
Cl Cl8S -0.340(3) 0.7859(11) -0.031(2) 0.083(3) Uiso d U P D 0.140(9) H 4

loop_
_atom_site_aniso_label
_atom_site_aniso_U_11
_atom_site_aniso_U_22
_atom_site_aniso_U_33
_atom_site_aniso_U_12
_atom_site_aniso_U_13
_atom_site_aniso_U_23
Au2 0.0308(3) 0.0299(3) 0.0374(4) 0.0023(3) 0.0012(3) -0.0024(3)
Au3 0.0283(3) 0.0382(4) 0.0369(4) 0.0040(3) -0.0013(3) -0.0017(3)
Au8 0.0246(3) 0.0390(4) 0.0491(4) -0.0025(3) -0.0002(3) -0.0098(3)
Au9 0.0239(3) 0.0350(4) 0.0412(4) 0.0027(3) 0.0017(3) 0.0001(3)
Au10 0.0315(4) 0.0374(4) 0.0451(4) -0.0039(3) 0.0067(3) -0.0039(3)
Au13 0.0201(3) 0.0298(3) 0.0387(4) 0.0003(2) -0.0008(3) -0.0040(3)
Sb1 0.0499(8) 0.0653(9) 0.0421(8) 0.0005(7) 0.0075(6) 0.0015(7)
Sb2 0.0379(7) 0.0333(6) 0.0405(7) 0.0041(5) -0.0017(5) -0.0044(5)
Sb3 0.0401(7) 0.0562(8) 0.0411(7) 0.0115(6) -0.0043(6) 0.0057(6)
Sb4 0.0479(8) 0.0516(8) 0.0487(8) -0.0028(6) 0.0126(6) -0.0136(6)
Sb6 0.0378(7) 0.0573(9) 0.0601(9) 0.0140(6) -0.0102(6) 0.0021(7)
Sb8 0.0318(7) 0.0582(9) 0.0754(11) -0.0069(6) -0.0015(7) -0.0280(8)
Au1 0.0279(5) 0.0378(4) 0.0365(6) 0.0037(4) 0.0023(3) 0.0010(4)
Au4 0.0268(3) 0.0353(5) 0.0410(5) 0.0012(4) 0.0044(3) -0.0047(4)
Au5 0.0213(3) 0.0404(5) 0.0499(6) 0.0003(3) 0.0027(3) -0.0044(4)
Au6 0.0259(4) 0.0366(4) 0.0443(5) 0.0043(3) -0.0026(4) 0.0028(4)
Au7 0.0288(5) 0.0313(4) 0.0513(6) -0.0007(3) 0.0030(4) 0.0048(4)
Au11 0.0270(3) 0.0350(5) 0.0415(6) -0.0030(4) -0.0020(4) -0.0037(4)
Au12 0.0278(4) 0.0315(4) 0.0517(6) 0.0040(3) 0.0013(4) -0.0041(4)
Sb5 0.0248(7) 0.0742(12) 0.0684(12) -0.0009(7) 0.0062(7) -0.0106(9)
Sb7 0.0451(10) 0.0393(8) 0.0902(15) -0.0034(7) 0.0074(9) 0.0199(9)
Au21 0.0279(5) 0.0378(4) 0.0365(6) 0.0037(4) 0.0023(3) 0.0010(4)
Au24 0.0268(3) 0.0353(5) 0.0410(5) 0.0012(4) 0.0044(3) -0.0047(4)
Au25 0.0213(3) 0.0404(5) 0.0499(6) 0.0003(3) 0.0027(3) -0.0044(4)
Au26 0.0259(4) 0.0366(4) 0.0443(5) 0.0043(3) -0.0026(4) 0.0028(4)
Au27 0.0288(5) 0.0313(4) 0.0513(6) -0.0007(3) 0.0030(4) 0.0048(4)
Au31 0.0270(3) 0.0350(5) 0.0415(6) -0.0030(4) -0.0020(4) -0.0037(4)
Au32 0.0278(4) 0.0315(4) 0.0517(6) 0.0040(3) 0.0013(4) -0.0041(4)
Sb25 0.0248(7) 0.0742(12) 0.0684(12) -0.0009(7) 0.0062(7) -0.0106(9)
Sb27 0.0451(10) 0.0393(8) 0.0902(15) -0.0034(7) 0.0074(9) 0.0199(9)
Cl1 0.033(3) 0.083(4) 0.079(4) 0.017(3) 0.009(3) 0.013(3)
Cl2 0.072(4) 0.049(3) 0.090(4) -0.012(3) 0.043(3) 0.000(3)
Cl3 0.059(3) 0.065(3) 0.072(4) -0.010(3) -0.014(3) -0.030(3)
Cl4 0.055(3) 0.037(2) 0.095(4) 0.015(2) 0.007(3) -0.007(3)
C1 0.078(7) 0.074(7) 0.060(7) -0.008(5) 0.010(5) 0.005(6)
C2 0.086(7) 0.097(9) 0.089(10) -0.015(6) 0.012(6) 0.009(7)
C3 0.104(9) 0.110(10) 0.110(11) -0.015(6) 0.015(6) 0.022(8)
C4 0.108(8) 0.109(10) 0.110(11) -0.015(6) 0.012(6) 0.019(8)
C5 0.102(8) 0.090(9) 0.090(10) -0.008(6) 0.008(6) 0.017(8)
C6 0.083(7) 0.077(8) 0.075(9) -0.008(6) 0.004(6) 0.006(7)
C7 0.060(7) 0.060(7) 0.055(6) 0.003(6) 0.007(5) -0.003(5)
C8 0.076(8) 0.076(9) 0.058(6) -0.003(7) 0.008(5) -0.002(5)
C9 0.082(9) 0.079(9) 0.070(7) -0.005(7) 0.005(6) -0.006(6)
C10 0.072(9) 0.071(9) 0.072(7) 0.003(7) 0.002(6) -0.001(6)
C11 0.068(8) 0.069(8) 0.074(7) 0.000(7) 0.002(6) 0.000(6)
C12 0.062(8) 0.066(8) 0.063(7) 0.001(6) 0.007(5) 0.003(5)
C13 0.065(6) 0.077(9) 0.074(7) 0.002(6) 0.013(5) -0.001(6)
C14 0.071(7) 0.077(9) 0.079(7) 0.001(6) 0.010(5) 0.000(6)
C15 0.079(8) 0.094(10) 0.094(8) 0.011(7) 0.009(6) -0.003(7)
C16 0.103(9) 0.113(11) 0.107(8) 0.011(7) 0.018(6) -0.011(7)
C17 0.100(9) 0.114(11) 0.103(9) 0.012(7) 0.021(6) -0.009(7)
C18 0.093(8) 0.104(11) 0.088(8) 0.008(7) 0.019(6) -0.011(7)
C19 0.045(6) 0.043(7) 0.046(5) 0.008(5) 0.001(4) -0.005(4)
C20 0.059(7) 0.068(9) 0.060(6) -0.003(6) 0.009(5) -0.008(5)
C21 0.073(8) 0.075(9) 0.060(6) 0.001(7) 0.007(5) -0.008(6)
C22 0.073(8) 0.074(9) 0.068(7) 0.001(7) 0.000(5) -0.006(6)
C23 0.072(8) 0.076(9) 0.068(7) -0.004(7) -0.003(5) -0.008(6)
C24 0.061(7) 0.067(9) 0.064(6) -0.008(6) 0.000(5) -0.006(6)
C25 0.041(5) 0.046(6) 0.035(6) 0.003(4) 0.006(4) 0.008(5)
C26 0.053(6) 0.060(7) 0.062(8) 0.000(5) -0.001(5) -0.008(6)
C27 0.058(6) 0.075(8) 0.075(9) 0.002(5) 0.003(6) 0.002(7)
C28 0.065(7) 0.076(7) 0.068(9) 0.009(6) 0.001(6) 0.005(6)
C29 0.061(6) 0.074(8) 0.079(9) 0.012(5) 0.002(6) -0.002(7)
C30 0.060(6) 0.061(7) 0.066(9) 0.010(5) 0.005(5) -0.009(6)
C31 0.048(6) 0.047(5) 0.045(7) -0.003(4) 0.002(5) -0.003(5)
C32 0.058(7) 0.050(5) 0.060(9) 0.001(5) 0.007(6) 0.001(5)
C33 0.067(7) 0.055(6) 0.067(9) -0.005(5) 0.009(6) 0.001(6)
C34 0.065(7) 0.057(6) 0.067(9) -0.005(5) 0.008(6) -0.002(6)
C35 0.061(7) 0.059(6) 0.065(9) -0.005(5) 0.009(6) 0.001(5)
C36 0.053(6) 0.051(6) 0.054(8) 0.000(5) 0.008(6) -0.004(5)
C37 0.069(6) 0.062(5) 0.061(9) 0.002(4) 0.000(5) 0.007(5)
C38 0.069(7) 0.072(7) 0.067(10) -0.002(5) 0.001(6) 0.010(6)
C39 0.084(8) 0.078(7) 0.084(11) -0.004(5) 0.001(6) 0.010(6)
C40 0.087(7) 0.081(8) 0.089(11) -0.002(5) -0.001(6) 0.005(7)
C41 0.087(8) 0.075(7) 0.090(11) 0.002(5) 0.000(6) 0.001(6)
C42 0.074(7) 0.072(6) 0.075(10) 0.006(5) 0.001(6) 0.001(6)
C43 0.073(7) 0.071(8) 0.063(6) 0.012(6) 0.003(5) 0.005(5)
C44 0.088(8) 0.092(10) 0.087(8) 0.002(7) 0.018(6) 0.001(6)
C45 0.111(9) 0.113(11) 0.094(8) 0.004(8) 0.025(6) 0.000(6)
C46 0.119(10) 0.121(12) 0.107(9) 0.004(8) 0.013(6) -0.003(7)
C47 0.117(10) 0.125(12) 0.097(8) 0.002(8) 0.008(6) -0.008(7)
C48 0.093(9) 0.109(11) 0.089(7) -0.001(7) 0.000(6) -0.010(6)
C49 0.050(5) 0.050(7) 0.051(6) 0.004(4) -0.001(4) -0.005(5)
C50 0.059(6) 0.064(8) 0.059(7) 0.001(5) 0.005(5) 0.005(6)
C51 0.065(7) 0.090(10) 0.086(9) -0.003(6) 0.009(5) 0.009(7)
C52 0.073(7) 0.092(10) 0.087(9) 0.001(6) 0.004(6) 0.006(7)
C53 0.062(7) 0.078(9) 0.078(8) 0.005(6) 0.000(5) 0.001(7)
C54 0.059(6) 0.070(9) 0.067(8) 0.007(5) -0.004(5) 0.008(7)
C55 0.063(9) 0.070(6) 0.068(6) -0.002(5) 0.013(5) 0.000(4)
C56 0.081(10) 0.072(7) 0.080(8) -0.003(6) 0.006(6) -0.005(5)
C57 0.102(11) 0.087(8) 0.099(8) -0.010(7) 0.009(7) 0.005(6)
C58 0.107(12) 0.097(8) 0.102(8) -0.009(7) 0.012(7) 0.005(6)
C59 0.090(11) 0.094(8) 0.089(8) -0.007(7) 0.018(7) 0.008(6)
C60 0.078(10) 0.083(8) 0.073(7) -0.003(7) 0.016(6) -0.002(5)
C61 0.063(7) 0.062(7) 0.069(6) 0.003(6) 0.015(5) -0.010(5)
C62 0.081(9) 0.080(9) 0.082(7) 0.010(7) 0.018(6) 0.001(6)
C63 0.089(9) 0.087(9) 0.092(8) 0.016(7) 0.016(6) 0.000(6)
C64 0.100(10) 0.097(10) 0.097(8) 0.014(8) 0.022(6) -0.003(6)
C65 0.096(10) 0.093(10) 0.092(8) 0.017(8) 0.025(6) -0.007(6)
C66 0.088(9) 0.086(9) 0.080(7) 0.011(7) 0.026(6) -0.006(6)
C67 0.072(7) 0.079(7) 0.062(7) -0.006(5) 0.012(6) -0.009(5)
C68 0.084(8) 0.090(8) 0.083(9) -0.004(6) 0.005(7) 0.000(6)
C69 0.100(10) 0.107(8) 0.100(10) -0.009(6) -0.003(7) -0.004(6)
C70 0.112(10) 0.109(8) 0.112(11) -0.009(6) 0.004(8) -0.006(6)
C71 0.115(10) 0.105(9) 0.118(11) -0.011(6) -0.003(8) -0.011(6)
C72 0.099(10) 0.084(7) 0.103(10) -0.006(6) 0.004(7) -0.008(6)
C73 0.060(7) 0.077(6) 0.070(8) 0.005(5) 0.001(6) -0.011(5)
C74 0.072(8) 0.085(7) 0.086(10) 0.001(5) 0.007(7) -0.005(6)
C75 0.081(8) 0.087(7) 0.095(10) 0.004(6) 0.007(7) -0.004(6)
C76 0.082(8) 0.086(8) 0.086(10) 0.007(6) 0.005(7) -0.005(6)
C77 0.086(9) 0.089(7) 0.102(11) 0.014(6) 0.015(8) -0.002(6)
C78 0.064(7) 0.083(7) 0.079(10) 0.006(5) 0.009(7) -0.005(6)
C79 0.049(8) 0.092(7) 0.076(5) -0.001(5) 0.011(5) -0.002(4)
C80 0.071(10) 0.097(7) 0.091(7) -0.003(6) 0.009(6) 0.005(5)
C81 0.104(12) 0.115(8) 0.100(7) -0.006(7) 0.014(6) 0.011(6)
C82 0.114(13) 0.125(9) 0.111(9) -0.005(7) 0.016(7) 0.002(6)
C83 0.120(12) 0.124(9) 0.101(8) -0.002(7) 0.022(7) -0.003(6)
C84 0.099(11) 0.107(8) 0.093(6) 0.002(7) 0.021(6) -0.011(5)
C85 0.053(6) 0.075(7) 0.074(7) -0.007(4) 0.004(5) -0.006(5)
C86 0.068(7) 0.080(7) 0.080(9) -0.002(5) 0.008(6) -0.009(6)
C87 0.078(7) 0.086(8) 0.088(10) -0.007(6) 0.006(6) -0.009(7)
C88 0.077(7) 0.085(8) 0.086(10) -0.009(6) 0.006(6) -0.006(7)
C89 0.070(7) 0.085(8) 0.082(10) -0.009(6) 0.002(6) -0.006(7)
C90 0.059(6) 0.082(8) 0.082(10) -0.006(5) 0.004(5) -0.006(7)
C91 0.058(7) 0.062(5) 0.066(7) 0.010(5) 0.002(6) 0.003(5)
C92 0.069(9) 0.072(7) 0.072(8) 0.003(6) 0.004(6) 0.000(5)
C93 0.091(10) 0.077(7) 0.086(9) 0.007(6) 0.006(7) -0.003(6)
C94 0.098(10) 0.085(8) 0.095(9) 0.010(6) 0.005(7) 0.002(6)
C95 0.093(10) 0.079(7) 0.094(9) 0.013(6) 0.004(7) 0.007(6)
C96 0.071(9) 0.075(7) 0.078(8) 0.012(6) -0.004(7) 0.008(6)
C97 0.049(8) 0.065(6) 0.063(5) 0.003(5) -0.004(5) -0.003(4)
C98 0.084(11) 0.069(7) 0.077(7) 0.002(6) 0.006(6) -0.005(5)
C99 0.076(10) 0.073(7) 0.075(7) 0.000(6) 0.004(6) -0.005(5)
C100 0.082(11) 0.079(7) 0.078(7) 0.001(6) 0.003(6) -0.002(5)
C101 0.083(11) 0.078(7) 0.071(7) 0.002(6) 0.002(6) 0.000(5)
C102 0.080(10) 0.073(7) 0.071(6) 0.003(6) 0.001(6) 0.002(5)
C103 0.055(6) 0.078(7) 0.065(9) 0.004(4) -0.005(5) 0.002(6)
C104 0.081(7) 0.090(8) 0.106(11) 0.007(5) 0.013(6) -0.001(7)
C105 0.083(8) 0.101(8) 0.113(12) 0.003(6) 0.016(7) 0.000(7)
C106 0.094(9) 0.102(8) 0.108(12) -0.002(6) 0.013(7) 0.001(7)
C107 0.097(8) 0.099(8) 0.115(12) -0.008(6) 0.016(7) -0.004(7)
C108 0.094(8) 0.089(7) 0.109(12) -0.006(5) 0.013(7) -0.004(6)
C109 0.075(8) 0.060(6) 0.087(7) -0.009(5) 0.006(6) 0.010(5)
C110 0.093(9) 0.080(8) 0.094(7) -0.011(6) 0.014(6) 0.003(6)
C111 0.119(11) 0.100(9) 0.115(9) -0.017(7) 0.019(7) -0.011(7)
C112 0.107(10) 0.094(9) 0.107(9) -0.011(7) 0.009(7) -0.003(7)
C113 0.095(10) 0.082(8) 0.103(9) -0.012(7) 0.003(7) -0.002(6)
C114 0.078(9) 0.068(7) 0.085(8) -0.014(6) 0.006(6) 0.012(6)
C115 0.070(8) 0.067(6) 0.087(6) 0.005(5) 0.007(5) 0.013(5)
C116 0.089(9) 0.075(7) 0.090(8) 0.012(6) 0.004(7) 0.010(6)
C117 0.092(9) 0.084(8) 0.094(9) 0.013(7) 0.003(7) 0.009(6)
C118 0.085(10) 0.087(8) 0.095(9) 0.006(7) 0.006(7) 0.008(6)
C119 0.093(10) 0.090(8) 0.099(9) 0.008(7) -0.004(7) 0.002(6)
C120 0.086(9) 0.085(8) 0.099(8) 0.005(7) -0.003(6) 0.003(6)
C121 0.058(7) 0.070(6) 0.077(8) -0.004(5) 0.002(6) 0.002(5)
C122 0.085(9) 0.083(8) 0.096(10) -0.003(6) 0.020(7) 0.010(6)
C123 0.091(9) 0.096(8) 0.106(10) -0.002(6) 0.024(8) 0.005(6)
C124 0.084(9) 0.092(8) 0.095(10) -0.003(6) 0.014(7) 0.000(6)
C125 0.068(8) 0.081(8) 0.081(9) -0.001(6) 0.003(7) -0.006(6)
C126 0.064(8) 0.071(7) 0.073(9) 0.000(5) -0.002(7) 0.001(6)
C127 0.084(7) 0.084(7) 0.093(10) 0.004(5) 0.008(6) -0.018(6)
C128 0.085(7) 0.092(8) 0.090(11) 0.009(5) 0.010(6) -0.013(7)
C129 0.105(9) 0.103(9) 0.110(12) 0.015(6) 0.015(7) -0.018(7)
C130 0.121(9) 0.115(10) 0.128(12) 0.006(6) 0.009(7) -0.022(8)
C131 0.120(9) 0.109(9) 0.124(12) 0.003(6) 0.009(7) -0.025(8)
C132 0.098(8) 0.097(8) 0.104(11) -0.004(6) 0.003(7) -0.020(7)
C133 0.048(7) 0.085(7) 0.081(7) -0.003(5) -0.006(6) 0.000(5)
C134 0.080(10) 0.097(8) 0.094(8) -0.004(6) 0.008(7) -0.007(6)
C135 0.110(11) 0.117(9) 0.110(10) -0.006(7) 0.022(8) 0.000(6)
C136 0.114(12) 0.116(9) 0.117(10) -0.006(7) 0.014(8) 0.006(6)
C137 0.098(11) 0.109(9) 0.113(10) -0.007(7) 0.013(8) 0.009(6)
C138 0.101(11) 0.096(8) 0.115(10) -0.013(6) 0.014(8) 0.001(6)
C139 0.074(7) 0.075(9) 0.089(7) -0.012(6) -0.005(5) -0.010(6)
C140 0.099(8) 0.114(12) 0.113(9) 0.011(7) 0.008(6) 0.001(7)
C141 0.115(10) 0.126(12) 0.123(9) 0.012(8) 0.002(6) 0.007(7)
C142 0.120(10) 0.119(12) 0.119(9) 0.000(8) 0.003(6) 0.005(7)
C143 0.124(10) 0.134(12) 0.119(9) 0.004(8) 0.004(6) 0.011(7)
C144 0.110(10) 0.121(12) 0.103(8) 0.003(8) 0.009(6) 0.002(6)
C145 0.118(11) 0.121(9) 0.119(7) -0.002(7) 0.013(6) -0.002(5)
C146 0.120(12) 0.125(10) 0.125(9) -0.002(8) 0.012(6) 0.000(6)
C147 0.133(13) 0.136(11) 0.129(9) -0.001(8) 0.013(7) -0.003(6)
C148 0.144(13) 0.142(11) 0.141(10) 0.002(8) 0.017(7) -0.006(7)
C149 0.147(13) 0.142(11) 0.140(10) 0.006(8) 0.016(7) -0.007(6)
C150 0.139(13) 0.132(10) 0.137(10) 0.008(8) 0.017(7) -0.006(6)
C151 0.112(8) 0.114(8) 0.114(11) 0.002(5) 0.011(6) 0.001(6)
C152 0.115(8) 0.119(9) 0.126(13) 0.003(6) 0.015(7) 0.002(7)
C153 0.117(9) 0.122(9) 0.126(13) -0.001(6) 0.014(7) 0.002(7)
C154 0.121(10) 0.123(10) 0.127(13) 0.000(6) 0.014(8) 0.001(7)
C155 0.119(9) 0.119(9) 0.124(13) -0.002(6) 0.013(7) 0.000(7)
C156 0.115(9) 0.114(8) 0.119(12) 0.001(6) 0.011(7) 0.000(7)
C157 0.106(7) 0.106(10) 0.109(8) 0.002(6) 0.009(5) -0.001(7)
C158 0.107(9) 0.105(11) 0.107(9) 0.001(7) 0.010(6) 0.000(7)
C159 0.115(9) 0.118(12) 0.117(10) 0.004(7) 0.015(6) -0.003(8)
C160 0.111(9) 0.106(11) 0.107(10) 0.002(7) 0.017(6) 0.007(8)
C161 0.111(9) 0.115(12) 0.113(10) 0.004(7) 0.014(6) 0.001(8)
C162 0.104(8) 0.107(11) 0.105(10) 0.001(6) 0.010(6) 0.001(8)
C163 0.112(9) 0.110(8) 0.114(9) 0.006(6) 0.017(6) -0.002(6)
C164 0.120(10) 0.121(10) 0.123(10) 0.004(7) 0.011(7) 0.002(7)
C165 0.127(11) 0.126(10) 0.128(11) 0.005(7) 0.012(7) 0.006(7)
C166 0.132(11) 0.126(11) 0.131(11) 0.003(7) 0.014(8) 0.004(7)
C167 0.129(11) 0.123(10) 0.127(11) 0.002(7) 0.016(7) 0.005(7)
C168 0.122(10) 0.116(9) 0.122(11) 0.000(7) 0.016(7) 0.001(7)
B1 0.107(8) 0.111(8) 0.118(8) 0.004(6) 0.012(6) 0.001(6)

loop_
_atom_type_symbol
_atom_type_description
_atom_type_scat_dispersion_real
_atom_type_scat_dispersion_imag
_atom_type_scat_source
C C 0.0033 0.0016 'International Tables Vol C Tables 4.2.6.8 and 6.1.1.4'
H H 0.0000 0.0000 'International Tables Vol C Tables 4.2.6.8 and 6.1.1.4'
Au Au -2.0133 8.8022 'International Tables Vol C Tables 4.2.6.8 and 6.1.1.4'
B B 0.0013 0.0007 'International Tables Vol C Tables 4.2.6.8 and 6.1.1.4'
Cl Cl 0.1484 0.1585 'International Tables Vol C Tables 4.2.6.8 and 6.1.1.4'
Sb Sb -0.5866 1.5461 'International Tables Vol C Tables 4.2.6.8 and 6.1.1.4'

loop_
_geom_angle_atom_site_label_1
_geom_angle_atom_site_label_2
_geom_angle_atom_site_label_3
_geom_angle
Sb2 Au2 Au13 177.80(4)
Sb2 Au2 Au31 116.0(3)
Au13 Au2 Au31 61.8(3)
Sb2 Au2 Au21 125.6(3)
Au13 Au2 Au21 53.7(3)
Au31 Au2 Au21 64.1(4)
Sb2 Au2 Au11 119.00(4)
Au13 Au2 Au11 58.80(3)
Sb2 Au2 Au9 122.92(4)
Au13 Au2 Au9 58.95(2)
Au31 Au2 Au9 115.5(3)
Au21 Au2 Au9 62.0(4)
Au11 Au2 Au9 109.06(3)
Sb2 Au2 Au3 123.44(4)
Au13 Au2 Au3 58.19(2)
Au31 Au2 Au3 105.5(3)
Au21 Au2 Au3 106.1(4)
Au11 Au2 Au3 107.86(3)
Au9 Au2 Au3 61.02(2)
Sb2 Au2 Au10 120.56(4)
Au13 Au2 Au10 58.59(2)
Au31 Au2 Au10 54.2(3)
Au21 Au2 Au10 102.8(3)
Au11 Au2 Au10 60.69(3)
Au9 Au2 Au10 108.56(3)
Au3 Au2 Au10 58.80(2)
Sb2 Au2 Au1 120.25(5)
Au13 Au2 Au1 59.22(3)
Au11 Au2 Au1 60.65(3)
Au9 Au2 Au1 60.51(3)
Au3 Au2 Au1 109.15(3)
Au10 Au2 Au1 109.36(3)
Sb3 Au3 Au13 175.80(5)
Sb3 Au3 Au24 113.3(3)
Au13 Au3 Au24 67.3(3)
Sb3 Au3 Au10 117.14(5)
Au13 Au3 Au10 59.26(2)
Au24 Au3 Au10 60.6(3)
Sb3 Au3 Au8 126.04(5)
Au13 Au3 Au8 58.15(2)
Au24 Au3 Au8 67.4(3)
Au10 Au3 Au8 109.11(3)
Sb3 Au3 Au4 122.33(5)
Au13 Au3 Au4 58.70(3)
Au10 Au3 Au4 62.09(3)
Au8 Au3 Au4 59.22(3)
Sb3 Au3 Au2 118.95(4)
Au13 Au3 Au2 57.86(2)
Au24 Au3 Au2 113.8(3)
Au10 Au3 Au2 60.90(2)
Au8 Au3 Au2 106.74(3)
Au4 Au3 Au2 109.24(3)
Sb3 Au3 Au9 123.38(4)
Au13 Au3 Au9 58.14(2)
Au24 Au3 Au9 117.4(3)
Au10 Au3 Au9 108.68(3)
Au8 Au3 Au9 59.24(3)
Au4 Au3 Au9 107.34(4)
Au2 Au3 Au9 59.07(2)
Sb8 Au8 Au27 122.0(3)
Sb8 Au8 Au13 173.77(6)
Au27 Au8 Au13 53.4(3)
Sb8 Au8 Au4 126.87(5)
Au13 Au8 Au4 59.34(3)
Sb8 Au8 Au9 116.07(5)
Au27 Au8 Au9 66.8(3)
Au13 Au8 Au9 59.01(2)
Au4 Au8 Au9 110.23(3)
Sb8 Au8 Au3 123.67(5)
Au27 Au8 Au3 108.3(3)
Au13 Au8 Au3 58.50(2)
Au4 Au8 Au3 60.69(3)
Au9 Au8 Au3 61.36(3)
Sb8 Au8 Au7 116.97(6)
Au13 Au8 Au7 57.81(3)
Au4 Au8 Au7 107.32(3)
Au9 Au8 Au7 60.87(3)
Au3 Au8 Au7 108.76(3)
Sb8 Au8 Au12 123.21(5)
Au13 Au8 Au12 58.13(2)
Au4 Au8 Au12 59.68(3)
Au9 Au8 Au12 108.14(3)
Au3 Au8 Au12 107.82(3)
Au7 Au8 Au12 58.40(3)
Sb8 Au8 Au32 125.9(2)
Au27 Au8 Au32 59.4(3)
Au13 Au8 Au32 56.8(2)
Au9 Au8 Au32 112.2(2)
Au3 Au8 Au32 99.8(3)
Sb8 Au8 Au24 124.0(2)
Au27 Au8 Au24 105.8(3)
Au13 Au8 Au24 62.2(2)
Au9 Au8 Au24 108.1(3)
Au3 Au8 Au24 54.4(3)
Au32 Au8 Au24 56.6(3)
Cl1 Au9 Au13 176.65(17)
Cl1 Au9 Au8 119.85(18)
Au13 Au9 Au8 58.01(2)
Cl1 Au9 Au2 122.16(18)
Au13 Au9 Au2 57.96(2)
Au8 Au9 Au2 107.54(3)
Cl1 Au9 Au1 124.30(17)
Au13 Au9 Au1 58.94(3)
Au8 Au9 Au1 108.02(3)
Au2 Au9 Au1 60.59(3)
Cl1 Au9 Au7 124.56(17)
Au13 Au9 Au7 57.26(3)
Au8 Au9 Au7 60.14(3)
Au2 Au9 Au7 106.47(3)
Au1 Au9 Au7 58.73(3)
Cl1 Au9 Au3 119.35(16)
Au13 Au9 Au3 57.50(2)
Au8 Au9 Au3 59.40(3)
Au2 Au9 Au3 59.91(2)
Au1 Au9 Au3 108.33(3)
Au7 Au9 Au3 106.67(4)
Cl1 Au9 Au21 130.9(3)
Au13 Au9 Au21 52.3(3)
Au8 Au9 Au21 102.3(3)
Au2 Au9 Au21 58.5(4)
Au3 Au9 Au21 102.7(3)
Cl1 Au9 Au27 132.5(3)
Au13 Au9 Au27 49.1(3)
Au8 Au9 Au27 53.7(3)
Au2 Au9 Au27 101.4(2)
Au3 Au9 Au27 97.5(3)
Au21 Au9 Au27 56.7(4)
Cl2 Au10 Au25 108.1(4)
Cl2 Au10 Au31 117.6(4)
Au25 Au10 Au31 70.9(4)
Cl2 Au10 Au13 175.01(16)
Au25 Au10 Au13 67.3(3)
Au31 Au10 Au13 63.3(3)
Cl2 Au10 Au24 110.9(4)
Au25 Au10 Au24 66.0(4)
Au31 Au10 Au24 122.5(5)
Au13 Au10 Au24 65.9(3)
Cl2 Au10 Au3 123.73(19)
Au25 Au10 Au3 112.7(3)
Au31 Au10 Au3 111.4(4)
Au13 Au10 Au3 58.36(2)
Au24 Au10 Au3 57.9(3)
Cl2 Au10 Au5 117.72(17)
Au13 Au10 Au5 57.82(3)
Au3 Au10 Au5 107.43(3)
Cl2 Au10 Au11 123.13(19)
Au13 Au10 Au11 57.63(3)
Au3 Au10 Au11 107.30(4)
Au5 Au10 Au11 60.38(3)
Cl2 Au10 Au2 127.54(16)
Au25 Au10 Au2 117.1(4)
Au31 Au10 Au2 59.5(4)
Au13 Au10 Au2 57.39(2)
Au24 Au10 Au2 110.9(3)
Au3 Au10 Au2 60.30(2)
Au5 Au10 Au2 106.74(4)
Au11 Au10 Au2 58.49(3)
Cl2 Au10 Au4 118.81(17)
Au13 Au10 Au4 57.55(3)
Au3 Au10 Au4 59.58(3)
Au5 Au10 Au4 59.35(3)
Au11 Au10 Au4 107.13(4)
Au2 Au10 Au4 106.84(3)
Au27 Au13 Au21 70.3(5)
Au27 Au13 Au26 70.9(4)
Au21 Au13 Au26 68.2(5)
Au5 Au13 Au7 116.44(4)
Au27 Au13 Au8 62.2(4)
Au21 Au13 Au8 119.0(4)
Au26 Au13 Au8 123.1(3)
Au5 Au13 Au8 117.10(3)
Au7 Au13 Au8 64.26(3)
Au27 Au13 Au2 125.5(4)
Au21 Au13 Au2 65.4(5)
Au26 Au13 Au2 116.9(3)
Au5 Au13 Au2 116.35(3)
Au7 Au13 Au2 116.59(4)
Au8 Au13 Au2 115.97(3)
Au27 Au13 Au32 66.1(4)
Au21 Au13 Au32 124.3(6)
Au26 Au13 Au32 66.0(3)
Au8 Au13 Au32 66.6(3)
Au2 Au13 Au32 168.4(3)
Au5 Au13 Au11 64.18(3)
Au7 Au13 Au11 115.84(4)
Au8 Au13 Au11 178.61(4)
Au2 Au13 Au11 62.69(3)
Au27 Au13 Au3 120.9(4)
Au21 Au13 Au3 121.3(5)
Au26 Au13 Au3 166.0(4)
Au5 Au13 Au3 114.87(4)
Au7 Au13 Au3 118.34(3)
Au8 Au13 Au3 63.35(3)
Au2 Au13 Au3 63.95(3)
Au32 Au13 Au3 110.3(3)
Au11 Au13 Au3 115.78(4)
Au27 Au13 Au9 71.8(4)
Au21 Au13 Au9 67.5(5)
Au26 Au13 Au9 129.3(4)
Au5 Au13 Au9 179.15(5)
Au7 Au13 Au9 64.39(3)
Au8 Au13 Au9 62.99(3)
Au2 Au13 Au9 63.09(2)
Au32 Au13 Au9 124.9(3)
Au11 Au13 Au9 115.73(4)
Au3 Au13 Au9 64.36(3)
Au5 Au13 Au4 63.41(3)
Au7 Au13 Au4 115.06(3)
Au8 Au13 Au4 62.44(3)
Au2 Au13 Au4 118.39(4)
Au11 Au13 Au4 118.32(4)
Au3 Au13 Au4 63.36(3)
Au9 Au13 Au4 116.19(3)
C1 Sb1 C7 98.7(7)
C1 Sb1 C13 102.7(8)
C7 Sb1 C13 102.8(7)
C1 Sb1 Au1 121.3(6)
C7 Sb1 Au1 118.3(4)
C13 Sb1 Au1 110.5(5)
C1 Sb1 Au21 120.7(7)
C7 Sb1 Au21 115.6(6)
C13 Sb1 Au21 113.7(7)
C31 Sb2 C19 98.0(6)
C31 Sb2 C25 109.7(6)
C19 Sb2 C25 102.7(6)
C31 Sb2 Au2 111.7(4)
C19 Sb2 Au2 119.0(4)
C25 Sb2 Au2 114.2(4)
C49 Sb3 C37 105.8(7)
C49 Sb3 C43 102.8(7)
C37 Sb3 C43 103.6(8)
C49 Sb3 Au3 114.7(4)
C37 Sb3 Au3 109.8(5)
C43 Sb3 Au3 118.8(5)
C55 Sb4 C61 105.8(7)
C55 Sb4 C67 103.3(8)
C61 Sb4 C67 99.5(8)
C55 Sb4 Au24 105.8(6)
C61 Sb4 Au24 120.8(6)
C67 Sb4 Au24 119.8(6)
C55 Sb4 Au4 115.8(5)
C61 Sb4 Au4 111.2(5)
C67 Sb4 Au4 119.3(6)
C91 Sb6 C97 109.3(7)
C91 Sb6 C103 99.3(7)
C97 Sb6 C103 100.1(7)
C91 Sb6 Au6 116.2(5)
C97 Sb6 Au6 115.3(5)
C103 Sb6 Au6 114.4(5)
C91 Sb6 Au26 118.0(5)
C97 Sb6 Au26 122.2(5)
C103 Sb6 Au26 103.0(6)
C127 Sb8 C139 104.4(9)
C127 Sb8 C133 102.3(9)
C139 Sb8 C133 102.1(9)
C127 Sb8 Au8 113.1(6)
C139 Sb8 Au8 120.7(6)
C133 Sb8 Au8 112.1(6)
Sb1 Au1 Au13 177.11(7)
Sb1 Au1 Au7 122.34(6)
Au13 Au1 Au7 57.55(3)
Sb1 Au1 Au11 124.44(6)
Au13 Au1 Au11 57.28(3)
Au7 Au1 Au11 106.54(4)
Sb1 Au1 Au6 124.68(7)
Au13 Au1 Au6 58.06(3)
Au7 Au1 Au6 60.48(3)
Au11 Au1 Au6 58.78(3)
Sb1 Au1 Au9 119.54(5)
Au13 Au1 Au9 57.67(3)
Au7 Au1 Au9 60.69(3)
Au11 Au1 Au9 105.94(5)
Au6 Au1 Au9 108.38(4)
Sb1 Au1 Au2 121.39(6)
Au13 Au1 Au2 56.98(3)
Au7 Au1 Au2 106.67(5)
Au11 Au1 Au2 58.37(3)
Au6 Au1 Au2 105.80(4)
Au9 Au1 Au2 58.90(3)
Sb4 Au4 Au13 176.47(6)
Sb4 Au4 Au8 121.57(5)
Au13 Au4 Au8 58.22(3)
Sb4 Au4 Au5 120.59(5)
Au13 Au4 Au5 57.55(3)
Au8 Au4 Au5 108.47(4)
Sb4 Au4 Au3 125.36(6)
Au13 Au4 Au3 57.94(3)
Au8 Au4 Au3 60.09(3)
Au5 Au4 Au3 105.73(4)
Sb4 Au4 Au12 117.91(6)
Au13 Au4 Au12 58.64(3)
Au8 Au4 Au12 62.06(3)
Au5 Au4 Au12 60.06(3)
Au3 Au4 Au12 109.21(4)
Sb4 Au4 Au10 124.54(6)
Au13 Au4 Au10 57.68(3)
Au8 Au4 Au10 106.80(4)
Au5 Au4 Au10 58.49(3)
Au3 Au4 Au10 58.33(3)
Au12 Au4 Au10 107.31(4)
Sb5 Au5 Au13 172.08(7)
Sb5 Au5 Au10 112.67(6)
Au13 Au5 Au10 59.46(3)
Sb5 Au5 Au6 127.40(6)
Au13 Au5 Au6 59.30(3)
Au10 Au5 Au6 109.44(3)
Sb5 Au5 Au4 117.70(6)
Au13 Au5 Au4 59.04(3)
Au10 Au5 Au4 62.17(3)
Au6 Au5 Au4 109.06(3)
Sb5 Au5 Au12 126.71(6)
Au13 Au5 Au12 59.13(3)
Au10 Au5 Au12 110.31(3)
Au6 Au5 Au12 60.33(3)
Au4 Au5 Au12 60.13(3)
Sb5 Au5 Au11 119.86(5)
Au13 Au5 Au11 58.25(3)
Au10 Au5 Au11 60.74(3)
Au6 Au5 Au11 59.31(3)
Au4 Au5 Au11 109.61(4)
Au12 Au5 Au11 107.90(4)
Sb6 Au6 Au13 171.58(7)
Sb6 Au6 Au11 115.14(5)
Au13 Au6 Au11 58.17(3)
Sb6 Au6 Au5 115.49(6)
Au13 Au6 Au5 57.45(3)
Au11 Au6 Au5 60.69(3)
Sb6 Au6 Au12 123.63(5)
Au13 Au6 Au12 58.43(3)
Au11 Au6 Au12 108.71(4)
Au5 Au6 Au12 59.97(3)
Sb6 Au6 Au7 131.15(6)
Au13 Au6 Au7 57.27(3)
Au11 Au6 Au7 106.75(4)
Au5 Au6 Au7 106.14(4)
Au12 Au6 Au7 58.97(3)
Sb6 Au6 Au1 123.85(6)
Au13 Au6 Au1 58.88(3)
Au11 Au6 Au1 60.59(3)
Au5 Au6 Au1 108.60(4)
Au12 Au6 Au1 107.66(4)
Au7 Au6 Au1 58.94(3)
Sb7 Au7 Au13 177.43(6)
Sb7 Au7 Au12 118.08(6)
Au13 Au7 Au12 59.41(3)
Sb7 Au7 Au1 121.68(7)
Au13 Au7 Au1 59.98(3)
Au12 Au7 Au1 110.10(3)
Sb7 Au7 Au8 121.87(6)
Au13 Au7 Au8 57.93(3)
Au12 Au7 Au8 61.78(3)
Au1 Au7 Au8 108.57(4)
Sb7 Au7 Au6 119.82(6)
Au13 Au7 Au6 58.83(3)
Au12 Au7 Au6 60.31(3)
Au1 Au7 Au6 60.59(3)
Au8 Au7 Au6 108.83(4)
Sb7 Au7 Au9 124.01(5)
Au13 Au7 Au9 58.35(3)
Au12 Au7 Au9 109.34(4)
Au1 Au7 Au9 60.57(4)
Au8 Au7 Au9 58.99(3)
Au6 Au7 Au9 108.37(3)
Cl3 Au11 Au13 176.9(2)
Cl3 Au11 Au2 121.02(17)
Au13 Au11 Au2 58.51(3)
Cl3 Au11 Au6 119.19(18)
Au13 Au11 Au6 59.34(3)
Au2 Au11 Au6 109.36(4)
Cl3 Au11 Au5 124.56(18)
Au13 Au11 Au5 57.57(3)
Au2 Au11 Au5 107.41(4)
Au6 Au11 Au5 60.00(3)
Cl3 Au11 Au10 124.23(19)
Au13 Au11 Au10 58.56(3)
Au2 Au11 Au10 60.83(3)
Au6 Au11 Au10 108.48(4)
Au5 Au11 Au10 58.88(3)
Cl3 Au11 Au1 117.70(19)
Au13 Au11 Au1 59.25(4)
Au2 Au11 Au1 60.98(4)
Au6 Au11 Au1 60.62(3)
Au5 Au11 Au1 108.09(4)
Au10 Au11 Au1 109.73(5)
Cl4 Au12 Au13 175.70(18)
Cl4 Au12 Au7 117.83(17)
Au13 Au12 Au7 57.90(3)
Cl4 Au12 Au5 125.73(16)
Au13 Au12 Au5 57.39(3)
Au7 Au12 Au5 107.29(4)
Cl4 Au12 Au4 125.33(18)
Au13 Au12 Au4 58.38(3)
Au7 Au12 Au4 107.32(4)
Au5 Au12 Au4 59.82(3)
Cl4 Au12 Au6 119.62(17)
Au13 Au12 Au6 58.52(3)
Au7 Au12 Au6 60.72(3)
Au5 Au12 Au6 59.69(3)
Au4 Au12 Au6 108.30(3)
Cl4 Au12 Au8 122.34(16)
Au13 Au12 Au8 56.81(2)
Au7 Au12 Au8 59.82(3)
Au5 Au12 Au8 105.33(3)
Au4 Au12 Au8 58.26(3)
Au6 Au12 Au8 107.64(3)
C73 Sb5 C79 103.4(8)
C73 Sb5 C85 110.8(7)
C79 Sb5 C85 97.5(8)
C73 Sb5 Au5 112.5(5)
C79 Sb5 Au5 117.1(5)
C85 Sb5 Au5 114.2(5)
C109 Sb7 C115 98.3(8)
C109 Sb7 C121 106.1(8)
C115 Sb7 C121 107.2(8)
C109 Sb7 Au7 118.5(5)
C115 Sb7 Au7 115.0(6)
C121 Sb7 Au7 110.5(5)
Au13 Au21 Au2 60.9(5)
Au13 Au21 Sb1 169.6(9)
Au2 Au21 Sb1 114.1(6)
Au13 Au21 Au27 53.4(4)
Au2 Au21 Au27 107.5(8)
Sb1 Au21 Au27 124.8(7)
Au13 Au21 Au26 57.0(3)
Au2 Au21 Au26 105.2(6)
Sb1 Au21 Au26 132.7(9)
Au27 Au21 Au26 61.3(4)
Au13 Au21 Au9 60.1(5)
Au2 Au21 Au9 59.5(5)
Sb1 Au21 Au9 109.5(6)
Au27 Au21 Au9 63.7(5)
Au26 Au21 Au9 112.6(6)
Au13 Au21 Au31 61.0(5)
Au2 Au21 Au31 56.3(5)
Sb1 Au21 Au31 125.2(7)
Au27 Au21 Au31 107.5(5)
Au26 Au21 Au31 59.5(4)
Au9 Au21 Au31 107.1(8)
Sb4 Au24 Au3 141.2(6)
Sb4 Au24 Au10 139.4(6)
Au3 Au24 Au10 61.6(3)
Sb4 Au24 Au25 114.3(6)
Au3 Au24 Au25 103.0(5)
Au10 Au24 Au25 50.5(4)
Sb4 Au24 Au32 102.0(6)
Au3 Au24 Au32 105.4(5)
Au10 Au24 Au32 98.8(4)
Au25 Au24 Au32 60.0(4)
Sb4 Au24 Au13 156.8(7)
Au3 Au24 Au13 56.2(3)
Au10 Au24 Au13 56.1(3)
Au25 Au24 Au13 58.4(3)
Au32 Au24 Au13 54.8(3)
Sb4 Au24 Au8 117.4(5)
Au3 Au24 Au8 58.2(3)
Au10 Au24 Au8 103.2(5)
Au25 Au24 Au8 105.4(4)
Au32 Au24 Au8 59.7(3)
Au13 Au24 Au8 52.6(3)
Au10 Au25 Sb25 116.4(8)
Au10 Au25 Au24 63.6(4)
Sb25 Au25 Au24 117.7(7)
Au10 Au25 Au26 105.4(4)
Sb25 Au25 Au26 126.9(8)
Au24 Au25 Au26 109.3(5)
Au10 Au25 Au13 61.9(3)
Sb25 Au25 Au13 177.5(8)
Au24 Au25 Au13 63.6(4)
Au26 Au25 Au13 53.2(3)
Au10 Au25 Au32 109.2(4)
Sb25 Au25 Au32 126.0(8)
Au24 Au25 Au32 60.4(4)
Au26 Au25 Au32 60.3(4)
Au13 Au25 Au32 56.5(3)
Au10 Au25 Au31 56.9(4)
Sb25 Au25 Au31 119.7(7)
Au24 Au25 Au31 109.8(6)
Au26 Au25 Au31 59.9(4)
Au13 Au25 Au31 57.9(4)
Au32 Au25 Au31 108.6(5)
Au13 Au26 Sb6 163.6(7)
Au13 Au26 Au21 54.8(5)
Sb6 Au26 Au21 110.6(7)
Au13 Au26 Au25 63.5(4)
Sb6 Au26 Au25 132.7(6)
Au21 Au26 Au25 109.3(6)
Au13 Au26 Au31 61.3(4)
Sb6 Au26 Au31 121.1(5)
Au21 Au26 Au31 61.9(4)
Au25 Au26 Au31 60.4(4)
Au13 Au26 Au32 59.5(3)
Sb6 Au26 Au32 127.1(5)
Au21 Au26 Au32 107.4(6)
Au25 Au26 Au32 60.0(3)
Au31 Au26 Au32 108.8(5)
Au13 Au26 Au27 52.0(4)
Sb6 Au26 Au27 116.0(6)
Au21 Au26 Au27 59.1(4)
Au25 Au26 Au27 105.8(5)
Au31 Au26 Au27 107.7(5)
Au32 Au26 Au27 58.2(4)
Au13 Au27 Sb27 177.0(9)
Au13 Au27 Au8 64.4(4)
Sb27 Au27 Au8 113.6(9)
Au13 Au27 Au32 62.2(4)
Sb27 Au27 Au32 119.4(9)
Au8 Au27 Au32 66.0(4)
Au13 Au27 Au21 56.3(5)
Sb27 Au27 Au21 123.8(9)
Au8 Au27 Au21 109.8(7)
Au32 Au27 Au21 109.9(5)
Au13 Au27 Au26 57.1(3)
Sb27 Au27 Au26 125.8(9)
Au8 Au27 Au26 113.4(5)
Au32 Au27 Au26 60.7(4)
Au21 Au27 Au26 59.6(4)
Au13 Au27 Au9 59.1(3)
Sb27 Au27 Au9 118.1(8)
Au8 Au27 Au9 59.6(3)
Au32 Au27 Au9 111.8(5)
Au21 Au27 Au9 59.6(6)
Au26 Au27 Au9 108.1(5)
Cl3 Au31 Au10 140.5(7)
Cl3 Au31 Au2 124.5(6)
Au10 Au31 Au2 66.4(4)
Cl3 Au31 Au13 157.8(7)
Au10 Au31 Au13 61.6(4)
Au2 Au31 Au13 58.9(4)
Cl3 Au31 Au26 108.9(7)
Au10 Au31 Au26 101.5(5)
Au2 Au31 Au26 107.1(5)
Au13 Au31 Au26 53.9(3)
Cl3 Au31 Au25 126.5(7)
Au10 Au31 Au25 52.2(4)
Au2 Au31 Au25 107.8(6)
Au13 Au31 Au25 60.8(3)
Au26 Au31 Au25 59.6(4)
Cl3 Au31 Au21 108.9(7)
Au10 Au31 Au21 108.4(7)
Au2 Au31 Au21 59.6(6)
Au13 Au31 Au21 51.7(5)
Au26 Au31 Au21 58.6(4)
Au25 Au31 Au21 106.0(5)
Cl4 Au32 Au13 149.9(7)
Cl4 Au32 Au27 98.5(6)
Au13 Au32 Au27 51.7(4)
Cl4 Au32 Au25 138.2(6)
Au13 Au32 Au25 61.7(3)
Au27 Au32 Au25 107.8(5)
Cl4 Au32 Au26 110.5(5)
Au13 Au32 Au26 54.5(3)
Au27 Au32 Au26 61.0(4)
Au25 Au32 Au26 59.7(3)
Cl4 Au32 Au24 140.3(6)
Au13 Au32 Au24 65.2(4)
Au27 Au32 Au24 107.7(6)
Au25 Au32 Au24 59.6(4)
Au26 Au32 Au24 108.1(5)
Cl4 Au32 Au8 113.5(5)
Au13 Au32 Au8 56.6(2)
Au27 Au32 Au8 54.6(4)
Au25 Au32 Au8 108.2(4)
Au26 Au32 Au8 104.6(4)
Au24 Au32 Au8 63.7(4)
C79 Sb25 C85 124.3(14)
C79 Sb25 C80 38.1(10)
C85 Sb25 C80 103.4(12)
C79 Sb25 Au25 125.9(15)
C85 Sb25 Au25 107.7(10)
C80 Sb25 Au25 120.8(12)
C79 Sb25 C84 20.9(9)
C85 Sb25 C84 132.8(10)
C80 Sb25 C84 58.9(7)
Au25 Sb25 C84 119.0(10)
C109 Sb27 C115 97.9(11)
C109 Sb27 Au27 138.7(17)
C115 Sb27 Au27 120.1(13)
C109 Sb27 C110 32.7(7)
C115 Sb27 C110 110.2(11)
Au27 Sb27 C110 111.7(12)
C2 C1 C6 120.0
C2 C1 Sb1 119.4(11)
C6 C1 Sb1 120.6(10)
C1 C2 C3 120.0
C4 C3 C2 120.0
C3 C4 C5 120.0
C6 C5 C4 120.0
C5 C6 C1 120.0
C8 C7 C12 120.0
C8 C7 Sb1 120.2(8)
C12 C7 Sb1 119.8(8)
C9 C8 C7 120.0
C8 C9 C10 120.0
C9 C10 C11 120.0
C12 C11 C10 120.0
C11 C12 C7 120.0
C14 C13 C18 120.0
C14 C13 Sb1 118.6(10)
C18 C13 Sb1 121.4(10)
C15 C14 C13 120.0
C14 C15 C16 120.0
C17 C16 C15 120.0
C16 C17 C18 120.0
C17 C18 C13 120.0
C20 C19 C24 120.0
C20 C19 Sb2 121.8(8)
C24 C19 Sb2 118.2(8)
C21 C20 C19 120.0
C20 C21 C22 120.0
C23 C22 C21 120.0
C24 C23 C22 120.0
C23 C24 C19 120.0
C26 C25 C30 120.0
C26 C25 Sb2 118.6(7)
C30 C25 Sb2 121.4(7)
C27 C26 C25 120.0
C28 C27 C26 120.0
C27 C28 C29 120.0
C30 C29 C28 120.0
C29 C30 C25 120.0
C32 C31 C36 120.0
C32 C31 Sb2 122.4(7)
C36 C31 Sb2 117.4(7)
C31 C32 C33 120.0
C34 C33 C32 120.0
C33 C34 C35 120.0
C36 C35 C34 120.0
C35 C36 C31 120.0
C38 C37 C42 120.0
C38 C37 Sb3 115.8(9)
C42 C37 Sb3 124.2(9)
C39 C38 C37 120.0
C40 C39 C38 120.0
C41 C40 C39 120.0
C40 C41 C42 120.0
C41 C42 C37 120.0
C44 C43 C48 120.0
C44 C43 Sb3 117.6(11)
C48 C43 Sb3 122.4(11)
C43 C44 C45 120.0
C44 C45 C46 120.0
C47 C46 C45 120.0
C48 C47 C46 120.0
C47 C48 C43 120.0
C50 C49 C54 120.0
C50 C49 Sb3 116.0(8)
C54 C49 Sb3 124.0(8)
C49 C50 C51 120.0
C52 C51 C50 120.0
C51 C52 C53 120.0
C54 C53 C52 120.0
C53 C54 C49 120.0
C56 C55 C60 120.0
C56 C55 Sb4 117.1(10)
C60 C55 Sb4 122.9(10)
C55 C56 C57 120.0
C58 C57 C56 120.0
C59 C58 C57 120.0
C58 C59 C60 120.0
C59 C60 C55 120.0
C62 C61 C66 120.0
C62 C61 Sb4 118.9(10)
C66 C61 Sb4 121.1(10)
C63 C62 C61 120.0
C62 C63 C64 120.0
C63 C64 C65 120.0
C64 C65 C66 120.0
C65 C66 C61 120.0
C68 C67 C72 120.0
C68 C67 Sb4 120.4(11)
C72 C67 Sb4 119.6(11)
C67 C68 C69 120.0
C70 C69 C68 120.0
C69 C70 C71 120.0
C72 C71 C70 120.0
C71 C72 C67 120.0
C74 C73 C78 120.0
C74 C73 Sb5 118.5(10)
C78 C73 Sb5 121.5(10)
C73 C74 C75 120.0
C76 C75 C74 120.0
C75 C76 C77 120.0
C78 C77 C76 120.0
C77 C78 C73 120.0
C80 C79 C84 120.0
C80 C79 Sb25 102.3(18)
C84 C79 Sb25 137.4(18)
C80 C79 Sb5 120.7(12)
C84 C79 Sb5 119.3(12)
C81 C80 C79 120.0
C81 C80 Sb25 159.3(10)
C79 C80 Sb25 39.7(10)
C80 C81 C82 120.0
C83 C82 C81 120.0
C84 C83 C82 120.0
C83 C84 C79 120.0
C83 C84 Sb25 141.4(10)
C79 C84 Sb25 21.7(10)
C86 C85 C90 120.0
C86 C85 Sb5 117.8(9)
C90 C85 Sb5 122.2(9)
C86 C85 Sb25 107.1(12)
C90 C85 Sb25 126.9(11)
C85 C86 C87 120.0
C86 C87 C88 120.0
C87 C88 C89 120.0
C90 C89 C88 120.0
C89 C90 C85 120.0
C92 C91 C96 120.0
C92 C91 Sb6 116.5(9)
C96 C91 Sb6 123.0(9)
C93 C92 C91 120.0
C92 C93 C94 120.0
C95 C94 C93 120.0
C96 C95 C94 120.0
C95 C96 C91 120.0
C98 C97 C102 120.0
C98 C97 Sb6 117.0(9)
C102 C97 Sb6 122.8(9)
C97 C98 C99 120.0
C98 C99 C100 120.0
C101 C100 C99 120.0
C100 C101 C102 120.0
C101 C102 C97 120.0
C104 C103 C108 120.0
C104 C103 Sb6 120.8(11)
C108 C103 Sb6 119.2(11)
C103 C104 C105 120.0
C104 C105 C106 120.0
C107 C106 C105 120.0
C106 C107 C108 120.0
C107 C108 C103 120.0
C110 C109 C114 120.0
C110 C109 Sb27 98.9(14)
C114 C109 Sb27 140.9(14)
C110 C109 Sb7 118.3(11)
C114 C109 Sb7 121.7(11)
C111 C110 C109 120.0
C111 C110 Sb27 167.9(9)
C109 C110 Sb27 48.4(9)
C110 C111 C112 120.0
C113 C112 C111 120.0
C112 C113 C114 120.0
C113 C114 C109 120.0
C116 C115 C120 120.0
C116 C115 Sb7 120.1(11)
C120 C115 Sb7 119.8(11)
C116 C115 Sb27 108.7(13)
C120 C115 Sb27 128.0(12)
C115 C116 C117 120.0
C116 C117 C118 120.0
C119 C118 C117 120.0
C120 C119 C118 120.0
C119 C120 C115 120.0
C122 C121 C126 120.0
C122 C121 Sb7 123.3(10)
C126 C121 Sb7 116.7(10)
C121 C122 C123 120.0
C124 C123 C122 120.0
C123 C124 C125 120.0
C126 C125 C124 120.0
C125 C126 C121 120.0
C128 C127 C132 120.0
C128 C127 Sb8 119.4(12)
C132 C127 Sb8 120.5(12)
C127 C128 C129 120.0
C130 C129 C128 120.0
C129 C130 C131 120.0
C130 C131 C132 120.0
C131 C132 C127 120.0
C134 C133 C138 120.0
C134 C133 Sb8 111.6(12)
C138 C133 Sb8 128.2(12)
C133 C134 C135 120.0
C136 C135 C134 120.0
C135 C136 C137 120.0
C136 C137 C138 120.0
C137 C138 C133 120.0
C140 C139 C144 120.0
C140 C139 Sb8 121.3(14)
C144 C139 Sb8 118.7(14)
C139 C140 C141 120.0
C140 C141 C142 120.0
C143 C142 C141 120.0
C142 C143 C144 120.0
C143 C144 C139 120.0
C146 C145 C150 120.0
C146 C145 B1 118.(3)
C150 C145 B1 121.(3)
C145 C146 C147 120.0
C148 C147 C146 120.0
C147 C148 C149 120.0
C150 C149 C148 120.0
C149 C150 C145 120.0
C152 C151 C156 120.0
C152 C151 B1 115.(2)
C156 C151 B1 125.(2)
C153 C152 C151 120.0
C154 C153 C152 120.0
C155 C154 C153 120.0
C154 C155 C156 120.0
C155 C156 C151 120.0
C158 C157 C162 120.0
C158 C157 B1 119.(2)
C162 C157 B1 121.(2)
C157 C158 C159 120.0
C160 C159 C158 120.0
C161 C160 C159 120.0
C160 C161 C162 120.0
C161 C162 C157 120.0
C164 C163 C168 120.0
C164 C163 B1 125.(2)
C168 C163 B1 115.(2)
C165 C164 C163 120.0
C164 C165 C166 120.0
C167 C166 C165 120.0
C166 C167 C168 120.0
C167 C168 C163 120.0
C157 B1 C145 117.(3)
C157 B1 C163 102.(3)
C145 B1 C163 113.(3)
C157 B1 C151 112.(3)
C145 B1 C151 102.(3)
C163 B1 C151 112.(3)
Cl1S C1S Cl2S 121.(3)
Cl4S C2S Cl3S 121.(3)
Cl6S C3S Cl5S 121.(3)
Cl7S C4S Cl8S 120.(3)

loop_
_geom_bond_atom_site_label_1
_geom_bond_atom_site_label_2
_geom_bond_distance
Au2 Sb2 2.5248(14)
Au2 Au13 2.7266(9)
Au2 Au31 2.736(18)
Au2 Au21 2.84(2)
Au2 Au11 2.8410(13)
Au2 Au9 2.8680(10)
Au2 Au3 2.8928(10)
Au2 Au10 2.9098(10)
Au2 Au1 2.9179(15)
Au3 Sb3 2.5220(15)
Au3 Au13 2.7365(10)
Au3 Au24 2.743(16)
Au3 Au10 2.8483(10)
Au3 Au8 2.8687(11)
Au3 Au4 2.8859(12)
Au3 Au9 2.9250(11)
Au8 Sb8 2.5230(15)
Au8 Au27 2.675(16)
Au8 Au13 2.7263(9)
Au8 Au4 2.8433(12)
Au8 Au9 2.8638(10)
Au8 Au7 2.8981(14)
Au8 Au12 2.9538(11)
Au8 Au32 2.999(13)
Au8 Au24 3.115(15)
Au9 Cl1 2.350(5)
Au9 Au13 2.7557(9)
Au9 Au1 2.9156(16)
Au9 Au7 2.9189(11)
Au9 Au21 2.94(2)
Au9 Au27 3.052(16)
Au10 Cl2 2.327(6)
Au10 Au25 2.430(15)
Au10 Au31 2.575(17)
Au10 Au13 2.7627(10)
Au10 Au24 2.822(14)
Au10 Au5 2.8512(13)
Au10 Au11 2.9057(14)
Au10 Au4 2.9575(12)
Au13 Au27 2.426(14)
Au13 Au21 2.516(19)
Au13 Au26 2.584(12)
Au13 Au5 2.7149(10)
Au13 Au7 2.7226(13)
Au13 Au32 2.735(12)
Au13 Au11 2.7351(12)
Au13 Au4 2.7589(13)
Sb1 C1 2.111(14)
Sb1 C7 2.119(12)
Sb1 C13 2.133(14)
Sb1 Au1 2.5399(19)
Sb1 Au21 2.838(17)
Sb2 C31 2.118(10)
Sb2 C19 2.123(11)
Sb2 C25 2.124(10)
Sb3 C49 2.093(12)
Sb3 C37 2.096(13)
Sb3 C43 2.110(15)
Sb4 C55 2.112(14)
Sb4 C61 2.123(13)
Sb4 C67 2.124(15)
Sb4 Au24 2.376(15)
Sb4 Au4 2.5476(17)
Sb6 C91 2.094(13)
Sb6 C97 2.108(13)
Sb6 C103 2.145(15)
Sb6 Au6 2.5315(16)
Sb6 Au26 2.757(13)
Sb8 C127 2.071(15)
Sb8 C139 2.074(17)
Sb8 C133 2.124(16)
Au1 Au7 2.8612(13)
Au1 Au11 2.9086(13)
Au1 Au6 2.9096(12)
Au4 Au5 2.8771(12)
Au4 Au12 2.8861(12)
Au5 Sb5 2.5188(17)
Au5 Au6 2.8758(13)
Au5 Au12 2.8841(12)
Au5 Au11 2.8954(12)
Au6 Au11 2.8555(12)
Au6 Au12 2.8945(12)
Au6 Au7 2.9064(12)
Au7 Sb7 2.5211(18)
Au7 Au12 2.8553(13)
Au11 Cl3 2.299(5)
Au12 Cl4 2.351(5)
Sb5 C73 2.063(13)
Sb5 C79 2.103(16)
Sb5 C85 2.138(12)
Sb7 C109 2.091(15)
Sb7 C115 2.099(14)
Sb7 C121 2.104(14)
Au21 Au27 2.846(15)
Au21 Au26 2.861(15)
Au21 Au31 2.959(16)
Au24 Au25 2.878(14)
Au24 Au32 2.901(14)
Au25 Sb25 2.521(14)
Au25 Au26 2.882(14)
Au25 Au32 2.890(13)
Au25 Au31 2.906(14)
Au26 Au31 2.891(14)
Au26 Au32 2.900(14)
Au26 Au27 2.908(14)
Au27 Sb27 2.500(16)
Au27 Au32 2.825(14)
Au31 Cl3 2.322(17)
Au32 Cl4 2.561(14)
Sb25 C79 1.44(3)
Sb25 C85 2.15(3)
Sb25 C80 2.20(4)
Sb25 C84 2.64(3)
Sb27 C109 1.93(3)
Sb27 C115 2.26(3)
Sb27 C110 2.54(4)
C1 C2 1.39
C1 C6 1.39
C2 C3 1.39
C3 C4 1.39
C4 C5 1.39
C5 C6 1.39
C7 C8 1.39
C7 C12 1.39
C8 C9 1.39
C9 C10 1.39
C10 C11 1.39
C11 C12 1.39
C13 C14 1.39
C13 C18 1.39
C14 C15 1.39
C15 C16 1.39
C16 C17 1.39
C17 C18 1.39
C19 C20 1.39
C19 C24 1.39
C20 C21 1.39
C21 C22 1.39
C22 C23 1.39
C23 C24 1.39
C25 C26 1.39
C25 C30 1.39
C26 C27 1.39
C27 C28 1.39
C28 C29 1.39
C29 C30 1.39
C31 C32 1.39
C31 C36 1.39
C32 C33 1.39
C33 C34 1.39
C34 C35 1.39
C35 C36 1.39
C37 C38 1.39
C37 C42 1.39
C38 C39 1.39
C39 C40 1.39
C40 C41 1.39
C41 C42 1.39
C43 C44 1.39
C43 C48 1.39
C44 C45 1.39
C45 C46 1.39
C46 C47 1.39
C47 C48 1.39
C49 C50 1.39
C49 C54 1.39
C50 C51 1.39
C51 C52 1.39
C52 C53 1.39
C53 C54 1.39
C55 C56 1.39
C55 C60 1.39
C56 C57 1.39
C57 C58 1.39
C58 C59 1.39
C59 C60 1.39
C61 C62 1.39
C61 C66 1.39
C62 C63 1.39
C63 C64 1.39
C64 C65 1.39
C65 C66 1.39
C67 C68 1.39
C67 C72 1.39
C68 C69 1.39
C69 C70 1.39
C70 C71 1.39
C71 C72 1.39
C73 C74 1.39
C73 C78 1.39
C74 C75 1.39
C75 C76 1.39
C76 C77 1.39
C77 C78 1.39
C79 C80 1.39
C79 C84 1.39
C80 C81 1.39
C81 C82 1.39
C82 C83 1.39
C83 C84 1.39
C85 C86 1.39
C85 C90 1.39
C86 C87 1.39
C87 C88 1.39
C88 C89 1.39
C89 C90 1.39
C91 C92 1.39
C91 C96 1.39
C92 C93 1.39
C93 C94 1.39
C94 C95 1.39
C95 C96 1.39
C97 C98 1.39
C97 C102 1.39
C98 C99 1.39
C99 C100 1.39
C100 C101 1.39
C101 C102 1.39
C103 C104 1.39
C103 C108 1.39
C104 C105 1.39
C105 C106 1.39
C106 C107 1.39
C107 C108 1.39
C109 C110 1.39
C109 C114 1.39
C110 C111 1.39
C111 C112 1.39
C112 C113 1.39
C113 C114 1.39
C115 C116 1.39
C115 C120 1.39
C116 C117 1.39
C117 C118 1.39
C118 C119 1.39
C119 C120 1.39
C121 C122 1.39
C121 C126 1.39
C122 C123 1.39
C123 C124 1.39
C124 C125 1.39
C125 C126 1.39
C127 C128 1.39
C127 C132 1.39
C128 C129 1.39
C129 C130 1.39
C130 C131 1.39
C131 C132 1.39
C133 C134 1.39
C133 C138 1.39
C134 C135 1.39
C135 C136 1.39
C136 C137 1.39
C137 C138 1.39
C139 C140 1.39
C139 C144 1.39
C140 C141 1.39
C141 C142 1.39
C142 C143 1.39
C143 C144 1.39
C145 C146 1.39
C145 C150 1.39
C145 B1 1.68(5)
C146 C147 1.39
C147 C148 1.39
C148 C149 1.39
C149 C150 1.39
C151 C152 1.39
C151 C156 1.39
C151 B1 1.75(5)
C152 C153 1.39
C153 C154 1.39
C154 C155 1.39
C155 C156 1.39
C157 C158 1.39
C157 C162 1.39
C157 B1 1.67(5)
C158 C159 1.39
C159 C160 1.39
C160 C161 1.39
C161 C162 1.39
C163 C164 1.39
C163 C168 1.39
C163 B1 1.69(5)
C164 C165 1.39
C165 C166 1.39
C166 C167 1.39
C167 C168 1.39
C1S Cl1S 1.60(2)
C1S Cl2S 1.60(2)
C2S Cl4S 1.60(2)
C2S Cl3S 1.60(2)
C3S Cl6S 1.60(2)
C3S Cl5S 1.60(2)
C4S Cl7S 1.60(2)
C4S Cl8S 1.60(2)
